data_7008285
loop_
_publ_author_name
'Burke, Anthony'
'Ellis, David'
'Ferrer, Daniel'
'Ormsby, Daniel L.'
'Rosair, Georgina M.'
'Welch, Alan J.'

_publ_section_title
;
 Synthetic, spectroscopic, computational and structural studies of some
 13-vertex ruthenacarboranes.
;
_journal_issue 9
_journal_name_full 'Dalton transactions (Cambridge, England : 2003)'
_journal_page_first 1716
_journal_page_last 1721
_journal_paper_doi 10.1039/b500944h
_journal_year 2005
_chemical_formula_moiety 'C20 H26 B10 Ru'
_chemical_formula_sum 'C20 H26 B10 Ru'
_chemical_formula_weight 475.58
_chemical_name_systematic
;
?
;
_space_group_IT_number 14
_symmetry_cell_setting monoclinic
_symmetry_space_group_name_Hall '-P 2yn'
_symmetry_space_group_name_H-M 'P 1 21/n 1'
_atom_sites_solution_hydrogens geom
_atom_sites_solution_primary direct
_atom_sites_solution_secondary difmap
_audit_creation_method SHELXL-97
_cell_angle_alpha 90.00
_cell_angle_beta 98.907(18)
_cell_angle_gamma 90.00
_cell_formula_units_Z 4
_cell_length_a 8.3001(13)
_cell_length_b 16.521(2)
_cell_length_c 15.660(3)
_cell_measurement_reflns_used 32
_cell_measurement_temperature 160(2)
_cell_measurement_theta_max 12.53
_cell_measurement_theta_min 2.88
_cell_volume 2121.5(6)
_computing_cell_refinement 'Bruker XSCANS'
_computing_data_collection 'Bruker XSCANS'
_computing_data_reduction 'Bruker SHELXTL'
_computing_molecular_graphics 'Bruker SHELXTL'
_computing_publication_material 'Bruker SHELXTL'
_computing_structure_refinement 'SHELXL-97 (Sheldrick, 1997)'
_computing_structure_solution 'SHELXS-97 (Sheldrick, 1990)'
_diffrn_ambient_temperature 160(2)
_diffrn_measured_fraction_theta_full 0.994
_diffrn_measured_fraction_theta_max 0.994
_diffrn_measurement_device_type 'Bruker P4'
_diffrn_measurement_method '\w scans'
_diffrn_radiation_monochromator graphite
_diffrn_radiation_source 'fine-focus sealed tube'
_diffrn_radiation_type MoK\a
_diffrn_radiation_wavelength 0.71073
_diffrn_reflns_av_R_equivalents 0.0325
_diffrn_reflns_av_sigmaI/netI 0.0412
_diffrn_reflns_limit_h_max 9
_diffrn_reflns_limit_h_min -1
_diffrn_reflns_limit_k_max 19
_diffrn_reflns_limit_k_min -1
_diffrn_reflns_limit_l_max 18
_diffrn_reflns_limit_l_min -18
_diffrn_reflns_number 4852
_diffrn_reflns_theta_full 25.00
_diffrn_reflns_theta_max 25.00
_diffrn_reflns_theta_min 2.47
_diffrn_standards_decay_% 0
_diffrn_standards_interval_count 97
_diffrn_standards_number 3
_exptl_absorpt_coefficient_mu 0.745
_exptl_absorpt_correction_T_max 0.8361
_exptl_absorpt_correction_T_min 0.7497
_exptl_absorpt_correction_type psi-scan
_exptl_absorpt_process_details 'North et al., 1968'
_exptl_crystal_colour yellow
_exptl_crystal_density_diffrn 1.489
_exptl_crystal_density_method 'not measured'
_exptl_crystal_description plate
_exptl_crystal_F_000 960
_exptl_crystal_size_max 0.4
_exptl_crystal_size_mid 0.3
_exptl_crystal_size_min 0.1
_refine_diff_density_max 0.507
_refine_diff_density_min -0.339
_refine_diff_density_rms 0.067
_refine_ls_extinction_method none
_refine_ls_goodness_of_fit_ref 1.030
_refine_ls_hydrogen_treatment mixed
_refine_ls_matrix_type fullcycle
_refine_ls_number_parameters 353
_refine_ls_number_reflns 3695
_refine_ls_number_restraints 34
_refine_ls_restrained_S_all 1.027
_refine_ls_R_factor_all 0.0324
_refine_ls_R_factor_gt 0.0264
_refine_ls_shift/su_max 0.001
_refine_ls_shift/su_mean 0.000
_refine_ls_structure_factor_coef Fsqd
_refine_ls_weighting_details 'calc w=1/[\s^2^(Fo^2^)+(0.0282P)^2^+0.7792P] where P=(Fo^2^+2Fc^2^)/3'
_refine_ls_weighting_scheme calc
_refine_ls_wR_factor_gt 0.0651
_refine_ls_wR_factor_ref 0.0681
_reflns_number_gt 3267
_reflns_number_total 3695
_reflns_threshold_expression >2sigma(I)
_cod_data_source_file b500944h.txt
_cod_data_source_block 2
_cod_depositor_comments
;
The following automatic conversions were performed:
'_symmetry_cell_setting' value 'Monoclinic' changed to 'monoclinic'
according to '/home/saulius/struct/CIF-dictionaries/cif_core.dic'
dictionary named 'cif_core.dic' version 2.4.1 from 2010-06-29.

Automatic conversion script
Id: cif_fix_enum 1527 2010-12-29 10:47:43Z saulius 
;
_cod_original_cell_volume 2121.6(6)
_cod_original_sg_symbol_H-M P2(1)/n
_cod_database_code 7008285

loop_
_symmetry_equiv_pos_as_xyz
'x, y, z'
'-x+1/2, y+1/2, -z+1/2'
'-x, -y, -z'
'x-1/2, -y-1/2, z-1/2'

loop_
_atom_site_label
_atom_site_type_symbol
_atom_site_fract_x
_atom_site_fract_y
_atom_site_fract_z
_atom_site_U_iso_or_equiv
_atom_site_adp_type
_atom_site_occupancy
_atom_site_symmetry_multiplicity
_atom_site_calc_flag
_atom_site_refinement_flags
_atom_site_disorder_assembly
_atom_site_disorder_group
Ru4 Ru 0.22542(2) 0.720191(11) 0.844584(11) 0.01748(8) Uani 1 1 d . A .
C1 C 0.3055(3) 0.84471(14) 0.85528(14) 0.0189(5) Uani 1 1 d . A .
B2 B 0.4640(3) 0.79497(16) 0.85328(17) 0.0196(5) Uani 1 1 d D . .
H2C H 0.564(3) 0.8003(16) 0.9080(14) 0.023 Uiso 1 1 d D . .
B3 B 0.1582(4) 0.84329(18) 0.78050(18) 0.0234(6) Uani 1 1 d D . .
H3C H 0.049(3) 0.8765(15) 0.7910(17) 0.028 Uiso 1 1 d D . .
B5 B 0.3918(4) 0.87694(17) 0.76419(18) 0.0232(6) Uani 1 1 d D A .
H5C H 0.432(3) 0.9400(11) 0.7784(17) 0.028 Uiso 1 1 d D . .
C6 C 0.4620(3) 0.70803(14) 0.78594(14) 0.0182(5) Uani 1 1 d . A .
B7 B 0.1297(4) 0.75955(19) 0.70580(18) 0.0248(6) Uani 1 1 d D A .
H7C H 0.001(2) 0.7435(18) 0.6836(18) 0.030 Uiso 1 1 d D . .
B8 B 0.2187(4) 0.85032(19) 0.67415(18) 0.0265(6) Uani 1 1 d D A .
H8C H 0.150(3) 0.8959(15) 0.6344(16) 0.032 Uiso 1 1 d D . .
B9 B 0.5511(4) 0.79557(17) 0.75555(18) 0.0224(6) Uani 1 1 d D A .
H9C H 0.683(2) 0.8047(17) 0.7673(17) 0.027 Uiso 1 1 d D . .
B10 B 0.2882(3) 0.68333(18) 0.71634(17) 0.0219(6) Uani 1 1 d D A .
H10C H 0.268(3) 0.6196(11) 0.6999(17) 0.026 Uiso 1 1 d D . .
B11 B 0.4210(4) 0.83097(19) 0.66386(18) 0.0259(6) Uani 1 1 d D . .
H11C H 0.478(3) 0.8695(15) 0.6191(16) 0.031 Uiso 1 1 d D . .
B12 B 0.4641(4) 0.72639(18) 0.67838(18) 0.0243(6) Uani 1 1 d D A .
H12C H 0.540(3) 0.6874(16) 0.6444(16) 0.029 Uiso 1 1 d D . .
B13 B 0.2664(4) 0.7569(2) 0.63099(18) 0.0270(6) Uani 1 1 d D A .
H13C H 0.221(4) 0.7382(18) 0.5649(12) 0.032 Uiso 1 1 d D . .
C11 C 0.2992(3) 0.90126(14) 0.93019(15) 0.0199(5) Uani 1 1 d . . .
C12 C 0.2142(3) 0.97414(16) 0.91726(17) 0.0278(6) Uani 1 1 d . A .
H12 H 0.1605 0.9874 0.8610 0.033 Uiso 1 1 calc R . .
C13 C 0.2063(4) 1.02751(17) 0.98440(18) 0.0350(6) Uani 1 1 d . . .
H13 H 0.1477 1.0768 0.9740 0.042 Uiso 1 1 calc R A .
C14 C 0.2837(4) 1.00917(17) 1.06692(18) 0.0339(6) Uani 1 1 d . A .
H14 H 0.2776 1.0454 1.1135 0.041 Uiso 1 1 calc R . .
C15 C 0.3701(4) 0.93755(17) 1.08081(17) 0.0321(6) Uani 1 1 d . . .
H15 H 0.4240 0.9248 1.1372 0.039 Uiso 1 1 calc R A .
C16 C 0.3789(3) 0.88408(15) 1.01331(16) 0.0260(5) Uani 1 1 d . A .
H16 H 0.4398 0.8354 1.0238 0.031 Uiso 1 1 calc R . .
C41A C 0.243(2) 0.6004(9) 0.9103(12) 0.031(3) Uani 0.62(4) 1 d PU A 1
H41A H 0.3239 0.5599 0.9082 0.037 Uiso 0.62(4) 1 calc PR A 1
C42A C 0.100(2) 0.6008(10) 0.8487(10) 0.033(3) Uani 0.62(4) 1 d PU A 1
H42A H 0.0801 0.5585 0.8073 0.039 Uiso 0.62(4) 1 calc PR A 1
C43A C -0.0152(17) 0.6648(12) 0.8488(11) 0.032(3) Uani 0.62(4) 1 d PU A 1
H43A H -0.1096 0.6667 0.8059 0.039 Uiso 0.62(4) 1 calc PR A 1
C44A C 0.012(2) 0.7254(10) 0.9129(12) 0.034(3) Uani 0.62(4) 1 d PU A 1
H44A H -0.0625 0.7692 0.9122 0.041 Uiso 0.62(4) 1 calc PR A 1
C45A C 0.147(2) 0.7209(9) 0.9769(9) 0.034(3) Uani 0.62(4) 1 d PU A 1
H45A H 0.1585 0.7592 1.0228 0.041 Uiso 0.62(4) 1 calc PR A 1
C46A C 0.267(2) 0.6611(12) 0.9757(10) 0.038(3) Uani 0.62(4) 1 d PU A 1
H46A H 0.3628 0.6612 1.0178 0.045 Uiso 0.62(4) 1 calc PR A 1
C41B C 0.138(3) 0.5942(14) 0.8630(17) 0.031(5) Uani 0.38(4) 1 d PGU A 2
H41B H 0.1467 0.5475 0.8284 0.037 Uiso 0.38(4) 1 calc PR A 2
C42B C 0.006(3) 0.6461(16) 0.8436(14) 0.026(4) Uani 0.38(4) 1 d PGU A 2
H42B H -0.0762 0.6349 0.7958 0.031 Uiso 0.38(4) 1 calc PR A 2
C43B C -0.006(2) 0.7143(14) 0.8941(17) 0.022(4) Uani 0.38(4) 1 d PGU A 2
H43B H -0.0965 0.7498 0.8809 0.027 Uiso 0.38(4) 1 calc PR A 2
C44B C 0.114(3) 0.7307(13) 0.9641(15) 0.037(5) Uani 0.38(4) 1 d PGU A 2
H44B H 0.1062 0.7773 0.9986 0.045 Uiso 0.38(4) 1 calc PR A 2
C45B C 0.247(3) 0.6787(17) 0.9835(14) 0.035(5) Uani 0.38(4) 1 d PGU A 2
H45B H 0.3290 0.6899 1.0313 0.042 Uiso 0.38(4) 1 calc PR A 2
C46B C 0.259(3) 0.6105(16) 0.9330(19) 0.034(5) Uani 0.38(4) 1 d PGU A 2
H46B H 0.3493 0.5750 0.9462 0.040 Uiso 0.38(4) 1 calc PR A 2
C61 C 0.5692(3) 0.63805(14) 0.82339(15) 0.0197(5) Uani 1 1 d . . .
C62 C 0.5996(3) 0.57255(15) 0.77088(15) 0.0232(5) Uani 1 1 d . A .
H62 H 0.5555 0.5732 0.7112 0.028 Uiso 1 1 calc R . .
C63 C 0.6927(3) 0.50706(15) 0.80462(17) 0.0269(6) Uani 1 1 d . . .
H63 H 0.7114 0.4634 0.7679 0.032 Uiso 1 1 calc R A .
C64 C 0.7586(3) 0.50480(15) 0.89128(17) 0.0274(6) Uani 1 1 d . A .
H64 H 0.8235 0.4601 0.9142 0.033 Uiso 1 1 calc R . .
C65 C 0.7290(3) 0.56839(15) 0.94429(16) 0.0253(5) Uani 1 1 d . . .
H65 H 0.7732 0.5671 1.0040 0.030 Uiso 1 1 calc R A .
C66 C 0.6348(3) 0.63428(15) 0.91079(15) 0.0217(5) Uani 1 1 d . A .
H66 H 0.6150 0.6773 0.9481 0.026 Uiso 1 1 calc R . .

loop_
_atom_site_aniso_label
_atom_site_aniso_U_11
_atom_site_aniso_U_22
_atom_site_aniso_U_33
_atom_site_aniso_U_23
_atom_site_aniso_U_13
_atom_site_aniso_U_12
Ru4 0.01753(12) 0.01751(11) 0.01764(12) -0.00005(7) 0.00350(8) -0.00390(7)
C1 0.0215(12) 0.0164(11) 0.0185(11) 0.0021(9) 0.0020(9) -0.0037(10)
B2 0.0222(14) 0.0178(13) 0.0174(12) 0.0018(10) -0.0008(11) -0.0039(11)
B3 0.0226(14) 0.0227(14) 0.0241(13) 0.0038(12) 0.0007(11) 0.0001(12)
B5 0.0257(15) 0.0220(14) 0.0213(13) 0.0068(11) 0.0015(11) -0.0024(12)
C6 0.0193(12) 0.0225(12) 0.0129(10) -0.0021(9) 0.0029(9) -0.0029(10)
B7 0.0221(14) 0.0294(15) 0.0208(13) -0.0017(12) -0.0031(11) -0.0019(12)
B8 0.0293(15) 0.0300(16) 0.0183(13) 0.0048(12) -0.0027(11) -0.0018(13)
B9 0.0233(14) 0.0221(14) 0.0221(13) 0.0031(11) 0.0042(11) -0.0057(11)
B10 0.0212(14) 0.0252(15) 0.0190(13) -0.0017(11) 0.0017(11) -0.0051(11)
B11 0.0262(15) 0.0323(16) 0.0189(13) 0.0070(12) 0.0021(11) -0.0056(13)
B12 0.0258(15) 0.0302(15) 0.0179(13) 0.0017(11) 0.0063(11) -0.0031(12)
B13 0.0278(16) 0.0359(17) 0.0160(13) 0.0018(12) -0.0012(11) -0.0028(13)
C11 0.0204(12) 0.0181(12) 0.0213(11) 0.0002(9) 0.0030(9) -0.0031(10)
C12 0.0316(14) 0.0221(12) 0.0277(13) 0.0034(11) -0.0014(11) 0.0035(11)
C13 0.0409(17) 0.0227(14) 0.0415(16) -0.0024(12) 0.0070(13) 0.0046(12)
C14 0.0418(16) 0.0287(15) 0.0328(14) -0.0111(12) 0.0108(12) -0.0030(12)
C15 0.0411(16) 0.0314(14) 0.0222(13) -0.0023(11) -0.0001(11) -0.0015(12)
C16 0.0317(14) 0.0205(13) 0.0243(12) 0.0005(10) -0.0008(11) 0.0032(11)
C41A 0.036(6) 0.022(3) 0.038(8) 0.009(4) 0.018(4) -0.001(4)
C42A 0.033(6) 0.030(6) 0.040(5) -0.010(5) 0.020(4) -0.018(4)
C43A 0.016(3) 0.030(7) 0.051(6) 0.000(4) 0.008(3) -0.010(4)
C44A 0.043(6) 0.028(4) 0.039(7) -0.007(4) 0.025(4) -0.007(4)
C45A 0.047(6) 0.039(6) 0.022(4) -0.003(4) 0.027(4) -0.021(4)
C46A 0.044(5) 0.047(7) 0.024(4) 0.014(4) 0.008(3) -0.006(4)
C41B 0.042(13) 0.012(5) 0.042(10) 0.002(5) 0.021(8) -0.006(7)
C42B 0.028(8) 0.026(11) 0.028(5) -0.009(6) 0.015(5) -0.013(6)
C43B 0.016(5) 0.020(8) 0.033(10) 0.002(6) 0.012(5) -0.004(5)
C44B 0.058(12) 0.025(6) 0.032(9) -0.004(6) 0.014(7) -0.011(6)
C45B 0.036(8) 0.048(13) 0.021(6) 0.010(6) 0.006(6) -0.020(8)
C46B 0.027(6) 0.034(10) 0.040(14) 0.021(8) 0.007(7) -0.006(6)
C61 0.0186(12) 0.0188(12) 0.0227(11) 0.0008(9) 0.0067(9) -0.0042(9)
C62 0.0219(12) 0.0250(13) 0.0231(12) -0.0040(10) 0.0048(10) -0.0051(10)
C63 0.0293(13) 0.0181(12) 0.0348(14) -0.0059(10) 0.0102(11) -0.0018(10)
C64 0.0293(14) 0.0206(13) 0.0340(14) 0.0061(11) 0.0102(12) 0.0026(11)
C65 0.0279(14) 0.0256(13) 0.0233(12) 0.0045(10) 0.0067(10) -0.0011(11)
C66 0.0227(13) 0.0206(12) 0.0224(12) -0.0007(9) 0.0057(10) -0.0011(10)

loop_
_atom_type_symbol
_atom_type_description
_atom_type_scat_dispersion_real
_atom_type_scat_dispersion_imag
_atom_type_scat_source
C C 0.0033 0.0016 'International Tables Vol C Tables 4.2.6.8 and 6.1.1.4'
H H 0.0000 0.0000 'International Tables Vol C Tables 4.2.6.8 and 6.1.1.4'
B B 0.0013 0.0007 'International Tables Vol C Tables 4.2.6.8 and 6.1.1.4'
Ru Ru -1.2594 0.8363 'International Tables Vol C Tables 4.2.6.8 and 6.1.1.4'

loop_
_geom_angle_atom_site_label_1
_geom_angle_atom_site_label_2
_geom_angle_atom_site_label_3
_geom_angle
_geom_angle_site_symmetry_1
_geom_angle_site_symmetry_3
_geom_angle_publ_flag
C1 Ru4 C43B 107.0(6) . . ?
C1 Ru4 C42B 141.0(7) . . ?
C43B Ru4 C42B 37.1(4) . . ?
C1 Ru4 C43A 131.4(5) . . ?
C43B Ru4 C43A 28.4(8) . . ?
C42B Ru4 C43A 9.7(8) . . ?
C1 Ru4 C44A 100.7(5) . . ?
C43B Ru4 C44A 9.3(8) . . ?
C42B Ru4 C44A 45.4(8) . . ?
C43A Ru4 C44A 37.3(4) . . ?
C1 Ru4 C44B 91.3(6) . . ?
C43B Ru4 C44B 36.8(4) . . ?
C42B Ru4 C44B 66.2(6) . . ?
C43A Ru4 C44B 60.7(8) . . ?
C44A Ru4 C44B 28.2(8) . . ?
C1 Ru4 C41A 144.4(5) . . ?
C43B Ru4 C41A 78.2(8) . . ?
C42B Ru4 C41A 60.2(8) . . ?
C43A Ru4 C41A 67.3(5) . . ?
C44A Ru4 C41A 79.2(5) . . ?
C44B Ru4 C41A 71.7(8) . . ?
C1 Ru4 B10 102.56(9) . . ?
C43B Ru4 B10 130.4(7) . . ?
C42B Ru4 B10 98.6(6) . . ?
C43A Ru4 B10 104.6(5) . . ?
C44A Ru4 B10 139.6(5) . . ?
C44B Ru4 B10 164.7(6) . . ?
C41A Ru4 B10 99.5(5) . . ?
C1 Ru4 C42A 167.6(5) . . ?
C43B Ru4 C42A 60.7(8) . . ?
C42B Ru4 C42A 28.1(8) . . ?
C43A Ru4 C42A 37.4(4) . . ?
C44A Ru4 C42A 66.9(5) . . ?
C44B Ru4 C42A 77.8(8) . . ?
C41A Ru4 C42A 36.9(4) . . ?
B10 Ru4 C42A 87.7(4) . . ?
C1 Ru4 C41B 167.9(6) . . ?
C43B Ru4 C41B 66.0(6) . . ?
C42B Ru4 C41B 36.6(4) . . ?
C43A Ru4 C41B 45.5(8) . . ?
C44A Ru4 C41B 71.0(8) . . ?
C44B Ru4 C41B 77.2(6) . . ?
C41A Ru4 C41B 27.5(8) . . ?
B10 Ru4 C41B 89.3(6) . . ?
C42A Ru4 C41B 9.7(8) . . ?
C1 Ru4 C46A 109.9(5) . . ?
C43B Ru4 C46A 71.1(8) . . ?
C42B Ru4 C46A 77.0(9) . . ?
C43A Ru4 C46A 78.8(5) . . ?
C44A Ru4 C46A 66.2(5) . . ?
C44B Ru4 C46A 44.7(8) . . ?
C41A Ru4 C46A 37.1(4) . . ?
B10 Ru4 C46A 132.6(5) . . ?
C42A Ru4 C46A 66.3(5) . . ?
C41B Ru4 C46A 59.1(9) . . ?
C1 Ru4 C45B 103.7(7) . . ?
C43B Ru4 C45B 65.6(6) . . ?
C42B Ru4 C45B 77.2(6) . . ?
C43A Ru4 C45B 77.4(8) . . ?
C44A Ru4 C45B 59.7(8) . . ?
C44B Ru4 C45B 36.1(4) . . ?
C41A Ru4 C45B 45.2(8) . . ?
B10 Ru4 C45B 141.9(7) . . ?
C42A Ru4 C45B 70.9(8) . . ?
C41B Ru4 C45B 64.7(6) . . ?
C46A Ru4 C45B 9.3(9) . . ?
C11 C1 B2 118.3(2) . . ?
C11 C1 B3 118.5(2) . . ?
B2 C1 B3 123.0(2) . . ?
C11 C1 B5 120.45(19) . . ?
B2 C1 B5 72.21(17) . . ?
B3 C1 B5 76.55(17) . . ?
C11 C1 Ru4 127.12(16) . . ?
B2 C1 Ru4 75.30(14) . . ?
B3 C1 Ru4 74.40(14) . . ?
B5 C1 Ru4 112.40(15) . . ?
C1 B2 C6 120.5(2) . . ?
C1 B2 B9 118.0(2) . . ?
C6 B2 B9 57.74(14) . . ?
C1 B2 B5 59.04(15) . . ?
C6 B2 B5 99.28(17) . . ?
B9 B2 B5 60.65(15) . . ?
C1 B2 Ru4 64.26(13) . . ?
C6 B2 Ru4 66.80(12) . . ?
B9 B2 Ru4 113.99(16) . . ?
B5 B2 Ru4 99.28(14) . . ?
C1 B2 H2C 118.8(14) . . ?
C6 B2 H2C 117.5(14) . . ?
B9 B2 H2C 107.9(14) . . ?
B5 B2 H2C 127.4(14) . . ?
Ru4 B2 H2C 128.5(14) . . ?
C1 B3 B7 120.6(2) . . ?
C1 B3 B8 113.1(2) . . ?
B7 B3 B8 58.76(16) . . ?
C1 B3 B5 56.46(15) . . ?
B7 B3 B5 99.05(19) . . ?
B8 B3 B5 58.17(15) . . ?
C1 B3 Ru4 64.88(13) . . ?
B7 B3 Ru4 66.61(13) . . ?
B8 B3 Ru4 111.97(17) . . ?
B5 B3 Ru4 97.06(14) . . ?
C1 B3 H3C 116.9(14) . . ?
B7 B3 H3C 116.9(15) . . ?
B8 B3 H3C 117.3(14) . . ?
B5 B3 H3C 134.3(15) . . ?
Ru4 B3 H3C 121.9(15) . . ?
C1 B5 B11 134.7(2) . . ?
C1 B5 B8 100.03(18) . . ?
B11 B5 B8 56.11(16) . . ?
C1 B5 B9 102.49(17) . . ?
B11 B5 B9 56.62(15) . . ?
B8 B5 B9 103.71(19) . . ?
C1 B5 B2 48.75(13) . . ?
B11 B5 B2 105.15(19) . . ?
B8 B5 B2 118.56(19) . . ?
B9 B5 B2 55.03(14) . . ?
C1 B5 B3 46.99(13) . . ?
B11 B5 B3 104.52(19) . . ?
B8 B5 B3 54.21(14) . . ?
B9 B5 B3 119.52(18) . . ?
B2 B5 B3 85.18(15) . . ?
C1 B5 H5C 105.4(14) . . ?
B11 B5 H5C 119.9(14) . . ?
B8 B5 H5C 122.4(14) . . ?
B9 B5 H5C 119.4(15) . . ?
B2 B5 H5C 117.2(14) . . ?
B3 B5 H5C 119.0(15) . . ?
C61 C6 B12 114.8(2) . . ?
C61 C6 B10 116.63(19) . . ?
B12 C6 B10 63.49(16) . . ?
C61 C6 B9 119.6(2) . . ?
B12 C6 B9 60.69(15) . . ?
B10 C6 B9 112.22(19) . . ?
C61 C6 B2 115.72(18) . . ?
B12 C6 B2 116.02(19) . . ?
B10 C6 B2 119.8(2) . . ?
B9 C6 B2 61.43(15) . . ?
C61 C6 Ru4 113.38(15) . . ?
B12 C6 Ru4 121.04(16) . . ?
B10 C6 Ru4 65.75(12) . . ?
B9 C6 Ru4 117.75(15) . . ?
B2 C6 Ru4 67.88(12) . . ?
B13 B7 B8 59.63(18) . . ?
B13 B7 B3 114.8(2) . . ?
B8 B7 B3 60.98(16) . . ?
B13 B7 B10 60.46(17) . . ?
B8 B7 B10 106.6(2) . . ?
B3 B7 B10 117.0(2) . . ?
B13 B7 Ru4 117.50(18) . . ?
B8 B7 Ru4 113.99(16) . . ?
B3 B7 Ru4 67.09(12) . . ?
B10 B7 Ru4 64.87(12) . . ?
B13 B7 H7C 118.6(15) . . ?
B8 B7 H7C 122.6(15) . . ?
B3 B7 H7C 114.3(16) . . ?
B10 B7 H7C 121.1(16) . . ?
Ru4 B7 H7C 114.1(15) . . ?
B11 B8 B13 61.61(18) . . ?
B11 B8 B7 108.6(2) . . ?
B13 B8 B7 59.54(17) . . ?
B11 B8 B3 118.7(2) . . ?
B13 B8 B3 114.1(2) . . ?
B7 B8 B3 60.27(16) . . ?
B11 B8 B5 58.84(16) . . ?
B13 B8 B5 107.4(2) . . ?
B7 B8 B5 106.70(18) . . ?
B3 B8 B5 67.61(16) . . ?
B11 B8 H8C 120.2(16) . . ?
B13 B8 H8C 121.4(15) . . ?
B7 B8 H8C 123.1(16) . . ?
B3 B8 H8C 112.2(15) . . ?
B5 B8 H8C 122.3(16) . . ?
C6 B9 B12 59.36(15) . . ?
C6 B9 B11 105.6(2) . . ?
B12 B9 B11 60.93(17) . . ?
C6 B9 B2 60.82(14) . . ?
B12 B9 B2 114.3(2) . . ?
B11 B9 B2 114.9(2) . . ?
C6 B9 B5 103.90(19) . . ?
B12 B9 B5 107.2(2) . . ?
B11 B9 B5 58.53(16) . . ?
B2 B9 B5 64.32(16) . . ?
C6 B9 H9C 122.1(15) . . ?
B12 B9 H9C 120.4(15) . . ?
B11 B9 H9C 124.3(15) . . ?
B2 B9 H9C 112.6(14) . . ?
B5 B9 H9C 125.4(16) . . ?
C6 B10 B13 106.8(2) . . ?
C6 B10 B12 58.17(15) . . ?
B13 B10 B12 58.76(16) . . ?
C6 B10 B7 114.8(2) . . ?
B13 B10 B7 58.20(17) . . ?
B12 B10 B7 108.0(2) . . ?
C6 B10 Ru4 69.81(12) . . ?
B13 B10 Ru4 118.28(18) . . ?
B12 B10 Ru4 120.07(16) . . ?
B7 B10 Ru4 68.00(13) . . ?
C6 B10 H10C 117.4(15) . . ?
B13 B10 H10C 119.0(15) . . ?
B12 B10 H10C 113.7(15) . . ?
B7 B10 H10C 124.7(15) . . ?
Ru4 B10 H10C 115.3(15) . . ?
B8 B11 B9 117.7(2) . . ?
B8 B11 B12 110.2(2) . . ?
B9 B11 B12 58.97(16) . . ?
B8 B11 B13 59.55(17) . . ?
B9 B11 B13 109.2(2) . . ?
B12 B11 B13 59.45(17) . . ?
B8 B11 B5 65.05(17) . . ?
B9 B11 B5 64.85(16) . . ?
B12 B11 B5 110.62(19) . . ?
B13 B11 B5 110.6(2) . . ?
B8 B11 H11C 117.8(15) . . ?
B9 B11 H11C 116.2(15) . . ?
B12 B11 H11C 123.0(15) . . ?
B13 B11 H11C 124.7(15) . . ?
B5 B11 H11C 116.1(15) . . ?
C6 B12 B9 59.95(15) . . ?
C6 B12 B13 108.3(2) . . ?
B9 B12 B13 111.3(2) . . ?
C6 B12 B11 105.43(19) . . ?
B9 B12 B11 60.10(16) . . ?
B13 B12 B11 60.80(17) . . ?
C6 B12 B10 58.34(15) . . ?
B9 B12 B10 107.48(19) . . ?
B13 B12 B10 60.31(17) . . ?
B11 B12 B10 105.6(2) . . ?
C6 B12 H12C 117.9(15) . . ?
B9 B12 H12C 121.0(15) . . ?
B13 B12 H12C 122.1(15) . . ?
B11 B12 H12C 129.1(15) . . ?
B10 B12 H12C 119.0(16) . . ?
B7 B13 B8 60.83(18) . . ?
B7 B13 B12 112.4(2) . . ?
B8 B13 B12 109.8(2) . . ?
B7 B13 B11 107.5(2) . . ?
B8 B13 B11 58.84(17) . . ?
B12 B13 B11 59.75(17) . . ?
B7 B13 B10 61.34(17) . . ?
B8 B13 B10 108.2(2) . . ?
B12 B13 B10 60.93(16) . . ?
B11 B13 B10 105.29(19) . . ?
B7 B13 H13C 118.7(17) . . ?
B8 B13 H13C 123.4(16) . . ?
B12 B13 H13C 118.5(16) . . ?
B11 B13 H13C 126.3(16) . . ?
B10 B13 H13C 119.7(16) . . ?
C12 C11 C16 117.9(2) . . ?
C12 C11 C1 120.0(2) . . ?
C16 C11 C1 122.1(2) . . ?
C13 C12 C11 121.6(2) . . ?
C13 C12 H12 119.2 . . ?
C11 C12 H12 119.2 . . ?
C12 C13 C14 120.0(3) . . ?
C12 C13 H13 120.0 . . ?
C14 C13 H13 120.0 . . ?
C15 C14 C13 119.2(3) . . ?
C15 C14 H14 120.4 . . ?
C13 C14 H14 120.4 . . ?
C14 C15 C16 120.8(2) . . ?
C14 C15 H15 119.6 . . ?
C16 C15 H15 119.6 . . ?
C15 C16 C11 120.5(2) . . ?
C15 C16 H16 119.7 . . ?
C11 C16 H16 119.7 . . ?
C42A C41A C46A 119.8(6) . . ?
C42A C41A Ru4 72.0(7) . . ?
C46A C41A Ru4 72.5(6) . . ?
C42A C41A H41A 120.1 . . ?
C46A C41A H41A 120.1 . . ?
Ru4 C41A H41A 127.5 . . ?
C41A C42A C43A 119.7(6) . . ?
C41A C42A Ru4 71.1(6) . . ?
C43A C42A Ru4 70.2(6) . . ?
C41A C42A H42A 120.1 . . ?
C43A C42A H42A 120.1 . . ?
Ru4 C42A H42A 131.4 . . ?
C44A C43A C42A 119.7(7) . . ?
C44A C43A Ru4 71.5(7) . . ?
C42A C43A Ru4 72.4(7) . . ?
C44A C43A H43A 120.2 . . ?
C42A C43A H43A 120.2 . . ?
Ru4 C43A H43A 128.1 . . ?
C45A C44A C43A 119.9(7) . . ?
C45A C44A Ru4 74.2(7) . . ?
C43A C44A Ru4 71.3(7) . . ?
C45A C44A H44A 120.0 . . ?
C43A C44A H44A 120.0 . . ?
Ru4 C44A H44A 126.3 . . ?
C44A C45A C46A 121.6(6) . . ?
C44A C45A Ru4 69.7(7) . . ?
C46A C45A Ru4 71.3(7) . . ?
C44A C45A H45A 119.2 . . ?
C46A C45A H45A 119.2 . . ?
Ru4 C45A H45A 133.2 . . ?
C45A C46A C41A 119.0(7) . . ?
C45A C46A Ru4 72.5(6) . . ?
C41A C46A Ru4 70.4(7) . . ?
C45A C46A H46A 120.5 . . ?
C41A C46A H46A 120.5 . . ?
Ru4 C46A H46A 128.8 . . ?
C42B C41B C46B 120.0 . . ?
C42B C41B Ru4 70.0(8) . . ?
C46B C41B Ru4 73.4(8) . . ?
C42B C41B H41B 120.0 . . ?
C46B C41B H41B 120.0 . . ?
Ru4 C41B H41B 128.9 . . ?
C43B C42B C41B 120.0 . . ?
C43B C42B Ru4 71.1(8) . . ?
C41B C42B Ru4 73.5(9) . . ?
C43B C42B H42B 120.0 . . ?
C41B C42B H42B 120.0 . . ?
Ru4 C42B H42B 127.5 . . ?
C42B C43B C44B 120.0 . . ?
C42B C43B Ru4 71.9(9) . . ?
C44B C43B Ru4 73.0(8) . . ?
C42B C43B H43B 120.0 . . ?
C44B C43B H43B 120.0 . . ?
Ru4 C43B H43B 127.2 . . ?
C45B C44B C43B 120.0 . . ?
C45B C44B Ru4 73.7(9) . . ?
C43B C44B Ru4 70.2(8) . . ?
C45B C44B H44B 120.0 . . ?
C43B C44B H44B 120.0 . . ?
Ru4 C44B H44B 128.3 . . ?
C44B C45B C46B 120.0 . . ?
C44B C45B Ru4 70.2(8) . . ?
C46B C45B Ru4 72.5(9) . . ?
C44B C45B H45B 120.0 . . ?
C46B C45B H45B 120.0 . . ?
Ru4 C45B H45B 129.7 . . ?
C45B C46B C41B 120.0 . . ?
C45B C46B Ru4 71.8(8) . . ?
C41B C46B Ru4 70.7(8) . . ?
C45B C46B H46B 120.0 . . ?
C41B C46B H46B 120.0 . . ?
Ru4 C46B H46B 130.0 . . ?
C66 C61 C62 117.5(2) . . ?
C66 C61 C6 122.0(2) . . ?
C62 C61 C6 120.5(2) . . ?
C63 C62 C61 121.2(2) . . ?
C63 C62 H62 119.4 . . ?
C61 C62 H62 119.4 . . ?
C64 C63 C62 120.5(2) . . ?
C64 C63 H63 119.7 . . ?
C62 C63 H63 119.7 . . ?
C63 C64 C65 119.2(2) . . ?
C63 C64 H64 120.4 . . ?
C65 C64 H64 120.4 . . ?
C64 C65 C66 120.5(2) . . ?
C64 C65 H65 119.7 . . ?
C66 C65 H65 119.7 . . ?
C61 C66 C65 121.0(2) . . ?
C61 C66 H66 119.5 . . ?
C65 C66 H66 119.5 . . ?

loop_
_geom_bond_atom_site_label_1
_geom_bond_atom_site_label_2
_geom_bond_distance
_geom_bond_site_symmetry_2
_geom_bond_publ_flag
Ru4 C1 2.160(2) . ?
Ru4 C43B 2.18(2) . ?
Ru4 C42B 2.19(3) . ?
Ru4 C43A 2.207(17) . ?
Ru4 C44A 2.210(19) . ?
Ru4 C44B 2.22(2) . ?
Ru4 C41A 2.225(18) . ?
Ru4 B10 2.236(3) . ?
Ru4 C42A 2.237(19) . ?
Ru4 C41B 2.24(3) . ?
Ru4 C46A 2.252(17) . ?
Ru4 C45B 2.26(2) . ?
C1 C11 1.507(3) . ?
C1 B2 1.555(4) . ?
C1 B3 1.557(4) . ?
C1 B5 1.774(4) . ?
B2 C6 1.781(3) . ?
B2 B9 1.791(4) . ?
B2 B5 1.970(4) . ?
B2 H2C 1.101(17) . ?
B3 B7 1.804(4) . ?
B3 B8 1.816(4) . ?
B3 B5 2.070(4) . ?
B3 H3C 1.094(17) . ?
B5 B11 1.795(4) . ?
B5 B8 1.902(4) . ?
B5 B9 1.905(4) . ?
B5 H5C 1.106(17) . ?
C6 C61 1.520(3) . ?
C6 B12 1.714(4) . ?
C6 B10 1.717(4) . ?
C6 B9 1.724(4) . ?
B7 B13 1.753(4) . ?
B7 B8 1.776(4) . ?
B7 B10 1.810(4) . ?
B7 H7C 1.106(17) . ?
B8 B11 1.742(4) . ?
B8 B13 1.755(4) . ?
B8 H8C 1.081(17) . ?
B9 B12 1.737(4) . ?
B9 B11 1.758(4) . ?
B9 H9C 1.089(17) . ?
B10 B13 1.795(4) . ?
B10 B12 1.806(4) . ?
B10 H10C 1.091(17) . ?
B11 B12 1.772(4) . ?
B11 B13 1.791(4) . ?
B11 H11C 1.107(17) . ?
B12 B13 1.766(4) . ?
B12 H12C 1.098(17) . ?
B13 H13C 1.089(17) . ?
C11 C12 1.394(3) . ?
C11 C16 1.395(3) . ?
C12 C13 1.382(4) . ?
C12 H12 0.9500 . ?
C13 C14 1.385(4) . ?
C13 H13 0.9500 . ?
C14 C15 1.383(4) . ?
C14 H14 0.9500 . ?
C15 C16 1.388(4) . ?
C15 H15 0.9500 . ?
C16 H16 0.9500 . ?
C41A C42A 1.413(11) . ?
C41A C46A 1.425(11) . ?
C41A H41A 0.9500 . ?
C42A C43A 1.426(11) . ?
C42A H42A 0.9500 . ?
C43A C44A 1.411(11) . ?
C43A H43A 0.9500 . ?
C44A C45A 1.385(13) . ?
C44A H44A 0.9500 . ?
C45A C46A 1.407(12) . ?
C45A H45A 0.9500 . ?
C46A H46A 0.9500 . ?
C41B C42B 1.3900 . ?
C41B C46B 1.3900 . ?
C41B H41B 0.9500 . ?
C42B C43B 1.3900 . ?
C42B H42B 0.9500 . ?
C43B C44B 1.3900 . ?
C43B H43B 0.9500 . ?
C44B C45B 1.3900 . ?
C44B H44B 0.9500 . ?
C45B C46B 1.3900 . ?
C45B H45B 0.9500 . ?
C46B H46B 0.9500 . ?
C61 C66 1.394(3) . ?
C61 C62 1.405(3) . ?
C62 C63 1.386(4) . ?
C62 H62 0.9500 . ?
C63 C64 1.383(4) . ?
C63 H63 0.9500 . ?
C64 C65 1.385(4) . ?
C64 H64 0.9500 . ?
C65 C66 1.394(4) . ?
C65 H65 0.9500 . ?
C66 H66 0.9500 . ?

loop_
_geom_torsion_atom_site_label_1
_geom_torsion_atom_site_label_2
_geom_torsion_atom_site_label_3
_geom_torsion_atom_site_label_4
_geom_torsion
_geom_torsion_site_symmetry_1
_geom_torsion_site_symmetry_2
_geom_torsion_site_symmetry_3
_geom_torsion_site_symmetry_4
_geom_torsion_publ_flag
C43B Ru4 C1 C11 42.3(7) . . . . ?
C42B Ru4 C1 C11 60.6(9) . . . . ?
C43A Ru4 C1 C11 59.2(6) . . . . ?
C44A Ru4 C1 C11 35.2(5) . . . . ?
C44B Ru4 C1 C11 8.4(7) . . . . ?
C41A Ru4 C1 C11 -51.1(8) . . . . ?
B10 Ru4 C1 C11 -178.1(2) . . . . ?
C46A Ru4 C1 C11 -33.2(5) . . . . ?
C45B Ru4 C1 C11 -25.9(7) . . . . ?
C43B Ru4 C1 B2 157.0(7) . . . . ?
C42B Ru4 C1 B2 175.2(9) . . . . ?
C43A Ru4 C1 B2 173.9(6) . . . . ?
C44A Ru4 C1 B2 149.8(5) . . . . ?
C44B Ru4 C1 B2 123.1(7) . . . . ?
C41A Ru4 C1 B2 63.6(8) . . . . ?
B10 Ru4 C1 B2 -63.44(15) . . . . ?
C46A Ru4 C1 B2 81.4(5) . . . . ?
C45B Ru4 C1 B2 88.7(7) . . . . ?
C43B Ru4 C1 B3 -71.9(7) . . . . ?
C42B Ru4 C1 B3 -53.6(9) . . . . ?
C43A Ru4 C1 B3 -55.0(6) . . . . ?
C44A Ru4 C1 B3 -79.0(5) . . . . ?
C44B Ru4 C1 B3 -105.8(7) . . . . ?
C41A Ru4 C1 B3 -165.3(7) . . . . ?
B10 Ru4 C1 B3 67.72(16) . . . . ?
C46A Ru4 C1 B3 -147.4(5) . . . . ?
C45B Ru4 C1 B3 -140.1(7) . . . . ?
C43B Ru4 C1 B5 -139.8(7) . . . . ?
C42B Ru4 C1 B5 -121.5(9) . . . . ?
C43A Ru4 C1 B5 -122.9(6) . . . . ?
C44A Ru4 C1 B5 -146.9(5) . . . . ?
C44B Ru4 C1 B5 -173.7(7) . . . . ?
C41A Ru4 C1 B5 126.8(7) . . . . ?
B10 Ru4 C1 B5 -0.17(18) . . . . ?
C46A Ru4 C1 B5 144.7(5) . . . . ?
C45B Ru4 C1 B5 152.0(7) . . . . ?
C11 C1 B2 C6 162.2(2) . . . . ?
B3 C1 B2 C6 -22.2(3) . . . . ?
B5 C1 B2 C6 -82.2(2) . . . . ?
Ru4 C1 B2 C6 37.64(18) . . . . ?
C11 C1 B2 B9 -130.7(2) . . . . ?
B3 C1 B2 B9 44.9(3) . . . . ?
B5 C1 B2 B9 -15.1(2) . . . . ?
Ru4 C1 B2 B9 104.8(2) . . . . ?
C11 C1 B2 B5 -115.6(2) . . . . ?
B3 C1 B2 B5 60.0(2) . . . . ?
Ru4 C1 B2 B5 119.86(14) . . . . ?
C11 C1 B2 Ru4 124.6(2) . . . . ?
B3 C1 B2 Ru4 -59.9(2) . . . . ?
B5 C1 B2 Ru4 -119.86(14) . . . . ?
C43B Ru4 B2 C1 -37.9(10) . . . . ?
C44A Ru4 B2 C1 -43.2(6) . . . . ?
C44B Ru4 B2 C1 -64.5(7) . . . . ?
C41A Ru4 B2 C1 -144.3(5) . . . . ?
B10 Ru4 B2 C1 118.46(14) . . . . ?
C42A Ru4 B2 C1 -168.1(8) . . . . ?
C41B Ru4 B2 C1 -161.2(10) . . . . ?
C46A Ru4 B2 C1 -109.4(5) . . . . ?
C45B Ru4 B2 C1 -99.9(7) . . . . ?
C1 Ru4 B2 C6 -145.09(18) . . . . ?
C43B Ru4 B2 C6 177.0(9) . . . . ?
C44A Ru4 B2 C6 171.8(6) . . . . ?
C44B Ru4 B2 C6 150.4(7) . . . . ?
C41A Ru4 B2 C6 70.6(5) . . . . ?
B10 Ru4 B2 C6 -26.63(12) . . . . ?
C42A Ru4 B2 C6 46.8(8) . . . . ?
C41B Ru4 B2 C6 53.7(10) . . . . ?
C46A Ru4 B2 C6 105.5(5) . . . . ?
C45B Ru4 B2 C6 115.0(7) . . . . ?
C1 Ru4 B2 B9 -110.8(2) . . . . ?
C43B Ru4 B2 B9 -148.7(10) . . . . ?
C44A Ru4 B2 B9 -154.0(6) . . . . ?
C44B Ru4 B2 B9 -175.3(7) . . . . ?
C41A Ru4 B2 B9 104.9(5) . . . . ?
B10 Ru4 B2 B9 7.65(17) . . . . ?
C42A Ru4 B2 B9 81.1(8) . . . . ?
C41B Ru4 B2 B9 88.0(10) . . . . ?
C46A Ru4 B2 B9 139.8(5) . . . . ?
C45B Ru4 B2 B9 149.3(7) . . . . ?
C1 Ru4 B2 B5 -48.90(15) . . . . ?
C43B Ru4 B2 B5 -86.8(10) . . . . ?
C44A Ru4 B2 B5 -92.1(6) . . . . ?
C44B Ru4 B2 B5 -113.4(7) . . . . ?
C41A Ru4 B2 B5 166.8(5) . . . . ?
B10 Ru4 B2 B5 69.56(15) . . . . ?
C42A Ru4 B2 B5 143.0(8) . . . . ?
C41B Ru4 B2 B5 149.9(10) . . . . ?
C46A Ru4 B2 B5 -158.3(5) . . . . ?
C45B Ru4 B2 B5 -148.8(7) . . . . ?
C11 C1 B3 B7 -162.3(2) . . . . ?
B2 C1 B3 B7 22.1(3) . . . . ?
B5 C1 B3 B7 80.1(2) . . . . ?
Ru4 C1 B3 B7 -38.2(2) . . . . ?
C11 C1 B3 B8 131.4(2) . . . . ?
B2 C1 B3 B8 -44.1(3) . . . . ?
B5 C1 B3 B8 13.8(2) . . . . ?
Ru4 C1 B3 B8 -104.4(2) . . . . ?
C11 C1 B3 B5 117.6(2) . . . . ?
B2 C1 B3 B5 -58.0(2) . . . . ?
Ru4 C1 B3 B5 -118.27(14) . . . . ?
C11 C1 B3 Ru4 -124.1(2) . . . . ?
B2 C1 B3 Ru4 60.3(2) . . . . ?
B5 C1 B3 Ru4 118.27(14) . . . . ?
C43B Ru4 B3 C1 114.6(7) . . . . ?
C42B Ru4 B3 C1 147.3(7) . . . . ?
C43A Ru4 B3 C1 141.0(5) . . . . ?
C44A Ru4 B3 C1 105.3(5) . . . . ?
C44B Ru4 B3 C1 78.8(6) . . . . ?
B10 Ru4 B3 C1 -115.06(15) . . . . ?
C42A Ru4 B3 C1 162.7(6) . . . . ?
C41B Ru4 B3 C1 162.5(11) . . . . ?
C46A Ru4 B3 C1 53.2(7) . . . . ?
C45B Ru4 B3 C1 56.6(8) . . . . ?
C1 Ru4 B3 B7 144.5(2) . . . . ?
C43B Ru4 B3 B7 -100.9(7) . . . . ?
C42B Ru4 B3 B7 -68.1(7) . . . . ?
C43A Ru4 B3 B7 -74.5(5) . . . . ?
C44A Ru4 B3 B7 -110.2(5) . . . . ?
C44B Ru4 B3 B7 -136.7(6) . . . . ?
B10 Ru4 B3 B7 29.49(14) . . . . ?
C42A Ru4 B3 B7 -52.7(6) . . . . ?
C41B Ru4 B3 B7 -52.9(11) . . . . ?
C46A Ru4 B3 B7 -162.2(7) . . . . ?
C45B Ru4 B3 B7 -158.9(8) . . . . ?
C1 Ru4 B3 B8 106.2(2) . . . . ?
C43B Ru4 B3 B8 -139.3(7) . . . . ?
C42B Ru4 B3 B8 -106.5(7) . . . . ?
C43A Ru4 B3 B8 -112.9(5) . . . . ?
C44A Ru4 B3 B8 -148.6(5) . . . . ?
C44B Ru4 B3 B8 -175.1(6) . . . . ?
B10 Ru4 B3 B8 -8.89(17) . . . . ?
C42A Ru4 B3 B8 -91.1(6) . . . . ?
C41B Ru4 B3 B8 -91.3(11) . . . . ?
C46A Ru4 B3 B8 159.4(7) . . . . ?
C45B Ru4 B3 B8 162.8(8) . . . . ?
C1 Ru4 B3 B5 47.71(14) . . . . ?
C43B Ru4 B3 B5 162.3(7) . . . . ?
C42B Ru4 B3 B5 -165.0(7) . . . . ?
C43A Ru4 B3 B5 -171.3(5) . . . . ?
C44A Ru4 B3 B5 153.0(5) . . . . ?
C44B Ru4 B3 B5 126.5(6) . . . . ?
B10 Ru4 B3 B5 -67.35(14) . . . . ?
C42A Ru4 B3 B5 -149.6(6) . . . . ?
C41B Ru4 B3 B5 -149.8(11) . . . . ?
C46A Ru4 B3 B5 100.9(7) . . . . ?
C45B Ru4 B3 B5 104.3(8) . . . . ?
C11 C1 B5 B11 -179.3(3) . . . . ?
B2 C1 B5 B11 67.8(3) . . . . ?
B3 C1 B5 B11 -63.9(3) . . . . ?
Ru4 C1 B5 B11 2.7(3) . . . . ?
C11 C1 B5 B8 -127.7(2) . . . . ?
B2 C1 B5 B8 119.4(2) . . . . ?
B3 C1 B5 B8 -12.31(19) . . . . ?
Ru4 C1 B5 B8 54.3(2) . . . . ?
C11 C1 B5 B9 125.7(2) . . . . ?
B2 C1 B5 B9 12.78(18) . . . . ?
B3 C1 B5 B9 -118.9(2) . . . . ?
Ru4 C1 B5 B9 -52.4(2) . . . . ?
C11 C1 B5 B2 112.9(2) . . . . ?
B3 C1 B5 B2 -131.7(2) . . . . ?
Ru4 C1 B5 B2 -65.14(15) . . . . ?
C11 C1 B5 B3 -115.4(3) . . . . ?
B2 C1 B5 B3 131.7(2) . . . . ?
Ru4 C1 B5 B3 66.57(16) . . . . ?
C6 B2 B5 C1 120.1(2) . . . . ?
B9 B2 B5 C1 164.7(2) . . . . ?
Ru4 B2 B5 C1 52.33(14) . . . . ?
C1 B2 B5 B11 -137.0(2) . . . . ?
C6 B2 B5 B11 -16.8(2) . . . . ?
B9 B2 B5 B11 27.73(18) . . . . ?
Ru4 B2 B5 B11 -84.65(18) . . . . ?
C1 B2 B5 B8 -77.7(2) . . . . ?
C6 B2 B5 B8 42.5(3) . . . . ?
B9 B2 B5 B8 87.1(2) . . . . ?
Ru4 B2 B5 B8 -25.3(2) . . . . ?
C1 B2 B5 B9 -164.7(2) . . . . ?
C6 B2 B5 B9 -44.58(16) . . . . ?
Ru4 B2 B5 B9 -112.38(16) . . . . ?
C1 B2 B5 B3 -33.22(15) . . . . ?
C6 B2 B5 B3 86.91(17) . . . . ?
B9 B2 B5 B3 131.49(18) . . . . ?
Ru4 B2 B5 B3 19.11(14) . . . . ?
B7 B3 B5 C1 -120.8(2) . . . . ?
B8 B3 B5 C1 -165.0(2) . . . . ?
Ru4 B3 B5 C1 -53.47(14) . . . . ?
C1 B3 B5 B11 138.7(2) . . . . ?
B7 B3 B5 B11 17.9(2) . . . . ?
B8 B3 B5 B11 -26.28(19) . . . . ?
Ru4 B3 B5 B11 85.25(17) . . . . ?
C1 B3 B5 B8 165.0(2) . . . . ?
B7 B3 B5 B8 44.19(18) . . . . ?
Ru4 B3 B5 B8 111.52(17) . . . . ?
C1 B3 B5 B9 79.1(2) . . . . ?
B7 B3 B5 B9 -41.7(2) . . . . ?
B8 B3 B5 B9 -85.8(2) . . . . ?
Ru4 B3 B5 B9 25.7(2) . . . . ?
C1 B3 B5 B2 34.29(16) . . . . ?
B7 B3 B5 B2 -86.52(18) . . . . ?
B8 B3 B5 B2 -130.7(2) . . . . ?
Ru4 B3 B5 B2 -19.18(14) . . . . ?
C1 B2 C6 C61 -143.0(2) . . . . ?
B9 B2 C6 C61 111.2(2) . . . . ?
B5 B2 C6 C61 157.57(19) . . . . ?
Ru4 B2 C6 C61 -106.24(18) . . . . ?
C1 B2 C6 B12 78.1(3) . . . . ?
B9 B2 C6 B12 -27.6(2) . . . . ?
B5 B2 C6 B12 18.7(3) . . . . ?
Ru4 B2 C6 B12 114.90(19) . . . . ?
C1 B2 C6 B10 5.1(3) . . . . ?
B9 B2 C6 B10 -100.6(2) . . . . ?
B5 B2 C6 B10 -54.3(2) . . . . ?
Ru4 B2 C6 B10 41.91(17) . . . . ?
C1 B2 C6 B9 105.8(2) . . . . ?
B5 B2 C6 B9 46.34(17) . . . . ?
Ru4 B2 C6 B9 142.52(16) . . . . ?
C1 B2 C6 Ru4 -36.76(18) . . . . ?
B9 B2 C6 Ru4 -142.52(16) . . . . ?
B5 B2 C6 Ru4 -96.18(14) . . . . ?
C1 Ru4 C6 C61 131.62(17) . . . . ?
C42B Ru4 C6 C61 -65.7(9) . . . . ?
C43A Ru4 C6 C61 -71.8(8) . . . . ?
C44B Ru4 C6 C61 53.1(11) . . . . ?
C41A Ru4 C6 C61 -12.6(5) . . . . ?
B10 Ru4 C6 C61 -109.9(2) . . . . ?
C42A Ru4 C6 C61 -47.3(5) . . . . ?
C41B Ru4 C6 C61 -38.6(7) . . . . ?
C46A Ru4 C6 C61 23.5(5) . . . . ?
C45B Ru4 C6 C61 30.6(8) . . . . ?
C1 Ru4 C6 B12 -85.86(18) . . . . ?
C42B Ru4 C6 B12 76.8(9) . . . . ?
C43A Ru4 C6 B12 70.7(8) . . . . ?
C44B Ru4 C6 B12 -164.4(11) . . . . ?
C41A Ru4 C6 B12 130.0(5) . . . . ?
B10 Ru4 C6 B12 32.60(18) . . . . ?
C42A Ru4 C6 B12 95.2(5) . . . . ?
C41B Ru4 C6 B12 104.0(7) . . . . ?
C46A Ru4 C6 B12 166.1(5) . . . . ?
C45B Ru4 C6 B12 173.1(8) . . . . ?
C1 Ru4 C6 B10 -118.46(14) . . . . ?
C42B Ru4 C6 B10 44.2(9) . . . . ?
C43A Ru4 C6 B10 38.1(8) . . . . ?
C44B Ru4 C6 B10 163.0(11) . . . . ?
C41A Ru4 C6 B10 97.4(5) . . . . ?
C42A Ru4 C6 B10 62.6(5) . . . . ?
C41B Ru4 C6 B10 71.4(7) . . . . ?
C46A Ru4 C6 B10 133.5(5) . . . . ?
C45B Ru4 C6 B10 140.5(8) . . . . ?
C1 Ru4 C6 B9 -15.07(16) . . . . ?
C42B Ru4 C6 B9 147.6(9) . . . . ?
C43A Ru4 C6 B9 141.5(8) . . . . ?
C44B Ru4 C6 B9 -93.6(11) . . . . ?
C41A Ru4 C6 B9 -159.3(5) . . . . ?
B10 Ru4 C6 B9 103.4(2) . . . . ?
C42A Ru4 C6 B9 166.0(5) . . . . ?
C41B Ru4 C6 B9 174.8(7) . . . . ?
C46A Ru4 C6 B9 -123.2(5) . . . . ?
C45B Ru4 C6 B9 -116.1(8) . . . . ?
C1 Ru4 C6 B2 22.08(12) . . . . ?
C42B Ru4 C6 B2 -175.3(8) . . . . ?
C43A Ru4 C6 B2 178.7(8) . . . . ?
C44B Ru4 C6 B2 -56.5(11) . . . . ?
C41A Ru4 C6 B2 -122.1(5) . . . . ?
B10 Ru4 C6 B2 140.54(18) . . . . ?
C42A Ru4 C6 B2 -156.9(5) . . . . ?
C41B Ru4 C6 B2 -148.1(7) . . . . ?
C46A Ru4 C6 B2 -86.0(5) . . . . ?
C45B Ru4 C6 B2 -78.9(8) . . . . ?
C1 B3 B7 B13 -73.3(3) . . . . ?
B8 B3 B7 B13 26.7(2) . . . . ?
B5 B3 B7 B13 -17.1(2) . . . . ?
Ru4 B3 B7 B13 -110.9(2) . . . . ?
C1 B3 B7 B8 -100.1(3) . . . . ?
B5 B3 B7 B8 -43.84(17) . . . . ?
Ru4 B3 B7 B8 -137.66(17) . . . . ?
C1 B3 B7 B10 -5.3(3) . . . . ?
B8 B3 B7 B10 94.8(2) . . . . ?
B5 B3 B7 B10 50.9(2) . . . . ?
Ru4 B3 B7 B10 -42.88(18) . . . . ?
C1 B3 B7 Ru4 37.6(2) . . . . ?
B8 B3 B7 Ru4 137.66(17) . . . . ?
B5 B3 B7 Ru4 93.82(13) . . . . ?
C1 Ru4 B7 B13 84.6(2) . . . . ?
C43B Ru4 B7 B13 -169.4(7) . . . . ?
C42B Ru4 B7 B13 -133.5(7) . . . . ?
C43A Ru4 B7 B13 -143.1(5) . . . . ?
C44A Ru4 B7 B13 -176.5(5) . . . . ?
C44B Ru4 B7 B13 169.4(8) . . . . ?
C41A Ru4 B7 B13 -87.2(6) . . . . ?
B10 Ru4 B7 B13 -30.91(19) . . . . ?
C42A Ru4 B7 B13 -107.7(5) . . . . ?
C41B Ru4 B7 B13 -101.8(7) . . . . ?
C1 Ru4 B7 B8 17.67(19) . . . . ?
C43B Ru4 B7 B8 123.7(7) . . . . ?
C42B Ru4 B7 B8 159.6(7) . . . . ?
C43A Ru4 B7 B8 150.0(5) . . . . ?
C44A Ru4 B7 B8 116.6(5) . . . . ?
C44B Ru4 B7 B8 102.5(8) . . . . ?
C41A Ru4 B7 B8 -154.1(6) . . . . ?
B10 Ru4 B7 B8 -97.8(2) . . . . ?
C42A Ru4 B7 B8 -174.6(5) . . . . ?
C41B Ru4 B7 B8 -168.7(7) . . . . ?
C1 Ru4 B7 B3 -22.46(14) . . . . ?
C43B Ru4 B7 B3 83.6(6) . . . . ?
C42B Ru4 B7 B3 119.5(7) . . . . ?
C43A Ru4 B7 B3 109.9(5) . . . . ?
C44A Ru4 B7 B3 76.5(5) . . . . ?
C44B Ru4 B7 B3 62.4(8) . . . . ?
C41A Ru4 B7 B3 165.7(6) . . . . ?
B10 Ru4 B7 B3 -137.95(19) . . . . ?
C42A Ru4 B7 B3 145.3(5) . . . . ?
C41B Ru4 B7 B3 151.1(7) . . . . ?
C1 Ru4 B7 B10 115.49(14) . . . . ?
C43B Ru4 B7 B10 -138.5(6) . . . . ?
C42B Ru4 B7 B10 -102.6(7) . . . . ?
C43A Ru4 B7 B10 -112.2(5) . . . . ?
C44A Ru4 B7 B10 -145.5(5) . . . . ?
C44B Ru4 B7 B10 -159.7(7) . . . . ?
C41A Ru4 B7 B10 -56.3(6) . . . . ?
C42A Ru4 B7 B10 -76.8(5) . . . . ?
C41B Ru4 B7 B10 -70.9(7) . . . . ?
B13 B7 B8 B11 -38.69(19) . . . . ?
B3 B7 B8 B11 113.0(2) . . . . ?
B10 B7 B8 B11 0.9(3) . . . . ?
Ru4 B7 B8 B11 70.3(2) . . . . ?
B3 B7 B8 B13 151.7(2) . . . . ?
B10 B7 B8 B13 39.61(18) . . . . ?
Ru4 B7 B8 B13 109.0(2) . . . . ?
B13 B7 B8 B3 -151.7(2) . . . . ?
B10 B7 B8 B3 -112.1(2) . . . . ?
Ru4 B7 B8 B3 -42.77(17) . . . . ?
B13 B7 B8 B5 -100.7(2) . . . . ?
B3 B7 B8 B5 51.01(19) . . . . ?
B10 B7 B8 B5 -61.1(2) . . . . ?
Ru4 B7 B8 B5 8.2(3) . . . . ?
C1 B3 B8 B11 16.7(3) . . . . ?
B7 B3 B8 B11 -96.1(3) . . . . ?
B5 B3 B8 B11 30.2(2) . . . . ?
Ru4 B3 B8 B11 -54.3(3) . . . . ?
C1 B3 B8 B13 86.3(3) . . . . ?
B7 B3 B8 B13 -26.6(2) . . . . ?
B5 B3 B8 B13 99.8(2) . . . . ?
Ru4 B3 B8 B13 15.2(3) . . . . ?
C1 B3 B8 B7 112.8(2) . . . . ?
B5 B3 B8 B7 126.4(2) . . . . ?
Ru4 B3 B8 B7 41.80(17) . . . . ?
C1 B3 B8 B5 -13.6(2) . . . . ?
B7 B3 B8 B5 -126.4(2) . . . . ?
Ru4 B3 B8 B5 -84.58(17) . . . . ?
C1 B5 B8 B11 -137.8(2) . . . . ?
B9 B5 B8 B11 -32.21(18) . . . . ?
B2 B5 B8 B11 -89.6(2) . . . . ?
B3 B5 B8 B11 -148.9(2) . . . . ?
C1 B5 B8 B13 -98.4(2) . . . . ?
B11 B5 B8 B13 39.46(19) . . . . ?
B9 B5 B8 B13 7.3(2) . . . . ?
B2 B5 B8 B13 -50.1(3) . . . . ?
B3 B5 B8 B13 -109.5(2) . . . . ?
C1 B5 B8 B7 -35.8(2) . . . . ?
B11 B5 B8 B7 102.0(2) . . . . ?
B9 B5 B8 B7 69.8(2) . . . . ?
B2 B5 B8 B7 12.4(3) . . . . ?
B3 B5 B8 B7 -46.88(18) . . . . ?
C1 B5 B8 B3 11.09(17) . . . . ?
B11 B5 B8 B3 148.9(2) . . . . ?
B9 B5 B8 B3 116.71(19) . . . . ?
B2 B5 B8 B3 59.3(2) . . . . ?
C61 C6 B9 B12 103.5(2) . . . . ?
B10 C6 B9 B12 -38.5(2) . . . . ?
B2 C6 B9 B12 -151.5(2) . . . . ?
Ru4 C6 B9 B12 -111.89(19) . . . . ?
C61 C6 B9 B11 144.8(2) . . . . ?
B12 C6 B9 B11 41.2(2) . . . . ?
B10 C6 B9 B11 2.7(3) . . . . ?
B2 C6 B9 B11 -110.2(2) . . . . ?
Ru4 C6 B9 B11 -70.7(2) . . . . ?
C61 C6 B9 B2 -105.0(2) . . . . ?
B12 C6 B9 B2 151.5(2) . . . . ?
B10 C6 B9 B2 112.9(2) . . . . ?
Ru4 C6 B9 B2 39.56(16) . . . . ?
C61 C6 B9 B5 -154.5(2) . . . . ?
B12 C6 B9 B5 101.9(2) . . . . ?
B10 C6 B9 B5 63.4(2) . . . . ?
B2 C6 B9 B5 -49.50(17) . . . . ?
Ru4 C6 B9 B5 -9.9(2) . . . . ?
C1 B2 B9 C6 -110.2(2) . . . . ?
B5 B2 B9 C6 -125.01(19) . . . . ?
Ru4 B2 B9 C6 -37.74(16) . . . . ?
C1 B2 B9 B12 -83.4(3) . . . . ?
C6 B2 B9 B12 26.8(2) . . . . ?
B5 B2 B9 B12 -98.2(2) . . . . ?
Ru4 B2 B9 B12 -10.9(3) . . . . ?
C1 B2 B9 B11 -15.6(3) . . . . ?
C6 B2 B9 B11 94.6(2) . . . . ?
B5 B2 B9 B11 -30.4(2) . . . . ?
Ru4 B2 B9 B11 56.9(3) . . . . ?
C1 B2 B9 B5 14.8(2) . . . . ?
C6 B2 B9 B5 125.01(19) . . . . ?
Ru4 B2 B9 B5 87.26(17) . . . . ?
C1 B5 B9 C6 35.7(2) . . . . ?
B11 B5 B9 C6 -100.0(2) . . . . ?
B8 B5 B9 C6 -68.0(2) . . . . ?
B2 B5 B9 C6 47.45(16) . . . . ?
B3 B5 B9 C6 -11.6(3) . . . . ?
C1 B5 B9 B12 97.5(2) . . . . ?
B11 B5 B9 B12 -38.24(19) . . . . ?
B8 B5 B9 B12 -6.2(2) . . . . ?
B2 B5 B9 B12 109.2(2) . . . . ?
B3 B5 B9 B12 50.2(3) . . . . ?
C1 B5 B9 B11 135.7(2) . . . . ?
B8 B5 B9 B11 32.00(18) . . . . ?
B2 B5 B9 B11 147.5(2) . . . . ?
B3 B5 B9 B11 88.4(2) . . . . ?
C1 B5 B9 B2 -11.71(17) . . . . ?
B11 B5 B9 B2 -147.5(2) . . . . ?
B8 B5 B9 B2 -115.46(19) . . . . ?
B3 B5 B9 B2 -59.1(2) . . . . ?
C61 C6 B10 B13 -140.3(2) . . . . ?
B12 C6 B10 B13 -34.36(19) . . . . ?
B9 C6 B10 B13 3.0(3) . . . . ?
B2 C6 B10 B13 71.9(3) . . . . ?
Ru4 C6 B10 B13 114.59(19) . . . . ?
C61 C6 B10 B12 -105.9(2) . . . . ?
B9 C6 B10 B12 37.38(19) . . . . ?
B2 C6 B10 B12 106.2(2) . . . . ?
Ru4 C6 B10 B12 148.95(16) . . . . ?
C61 C6 B10 B7 157.5(2) . . . . ?
B12 C6 B10 B7 -96.5(2) . . . . ?
B9 C6 B10 B7 -59.2(3) . . . . ?
B2 C6 B10 B7 9.7(3) . . . . ?
Ru4 C6 B10 B7 52.42(17) . . . . ?
C61 C6 B10 Ru4 105.13(19) . . . . ?
B12 C6 B10 Ru4 -148.95(16) . . . . ?
B9 C6 B10 Ru4 -111.57(17) . . . . ?
B2 C6 B10 Ru4 -42.74(17) . . . . ?
B13 B7 B10 C6 95.1(2) . . . . ?
B8 B7 B10 C6 55.9(2) . . . . ?
B3 B7 B10 C6 -9.5(3) . . . . ?
Ru4 B7 B10 C6 -53.34(17) . . . . ?
B8 B7 B10 B13 -39.21(18) . . . . ?
B3 B7 B10 B13 -104.6(2) . . . . ?
Ru4 B7 B10 B13 -148.42(17) . . . . ?
B13 B7 B10 B12 32.52(19) . . . . ?
B8 B7 B10 B12 -6.7(2) . . . . ?
B3 B7 B10 B12 -72.1(3) . . . . ?
Ru4 B7 B10 B12 -115.90(17) . . . . ?
B13 B7 B10 Ru4 148.42(17) . . . . ?
B8 B7 B10 Ru4 109.21(17) . . . . ?
B3 B7 B10 Ru4 43.82(18) . . . . ?
C1 Ru4 B10 C6 62.82(14) . . . . ?
C43B Ru4 B10 C6 -171.6(7) . . . . ?
C42B Ru4 B10 C6 -150.1(7) . . . . ?
C43A Ru4 B10 C6 -157.9(5) . . . . ?
C44A Ru4 B10 C6 -173.5(7) . . . . ?
C44B Ru4 B10 C6 -143(3) . . . . ?
C41A Ru4 B10 C6 -89.1(5) . . . . ?
C42A Ru4 B10 C6 -124.2(5) . . . . ?
C41B Ru4 B10 C6 -114.6(7) . . . . ?
C46A Ru4 B10 C6 -69.9(6) . . . . ?
C45B Ru4 B10 C6 -69.8(10) . . . . ?
C1 Ru4 B10 B13 -36.0(2) . . . . ?
C43B Ru4 B10 B13 89.6(8) . . . . ?
C42B Ru4 B10 B13 111.1(7) . . . . ?
C43A Ru4 B10 B13 103.3(5) . . . . ?
C44A Ru4 B10 B13 87.7(7) . . . . ?
C41A Ru4 B10 B13 172.2(5) . . . . ?
C42A Ru4 B10 B13 137.0(5) . . . . ?
C41B Ru4 B10 B13 146.6(7) . . . . ?
C46A Ru4 B10 B13 -168.6(6) . . . . ?
C45B Ru4 B10 B13 -168.6(10) . . . . ?
C1 Ru4 B10 B12 32.4(2) . . . . ?
C43B Ru4 B10 B12 157.9(8) . . . . ?
C42B Ru4 B10 B12 179.5(7) . . . . ?
C43A Ru4 B10 B12 171.7(5) . . . . ?
C44A Ru4 B10 B12 156.1(7) . . . . ?
C41A Ru4 B10 B12 -119.5(5) . . . . ?
C42A Ru4 B10 B12 -154.6(5) . . . . ?
C41B Ru4 B10 B12 -145.0(7) . . . . ?
C46A Ru4 B10 B12 -100.3(6) . . . . ?
C45B Ru4 B10 B12 -100.2(10) . . . . ?
C1 Ru4 B10 B7 -66.31(14) . . . . ?
C43B Ru4 B10 B7 59.2(8) . . . . ?
C42B Ru4 B10 B7 80.8(7) . . . . ?
C43A Ru4 B10 B7 73.0(5) . . . . ?
C44A Ru4 B10 B7 57.4(7) . . . . ?
C41A Ru4 B10 B7 141.8(5) . . . . ?
C42A Ru4 B10 B7 106.7(5) . . . . ?
C41B Ru4 B10 B7 116.2(7) . . . . ?
C46A Ru4 B10 B7 161.0(6) . . . . ?
C45B Ru4 B10 B7 161.1(9) . . . . ?
B13 B8 B11 B9 -97.1(2) . . . . ?
B7 B8 B11 B9 -59.3(3) . . . . ?
B3 B8 B11 B9 6.4(4) . . . . ?
B5 B8 B11 B9 39.3(2) . . . . ?
B13 B8 B11 B12 -32.38(19) . . . . ?
B7 B8 B11 B12 5.4(3) . . . . ?
B3 B8 B11 B12 71.1(3) . . . . ?
B5 B8 B11 B12 104.0(2) . . . . ?
B7 B8 B11 B13 37.77(18) . . . . ?
B3 B8 B11 B13 103.4(2) . . . . ?
B5 B8 B11 B13 136.42(19) . . . . ?
B13 B8 B11 B5 -136.42(19) . . . . ?
B7 B8 B11 B5 -98.7(2) . . . . ?
B3 B8 B11 B5 -33.0(2) . . . . ?
C6 B9 B11 B8 57.6(3) . . . . ?
B12 B9 B11 B8 98.0(3) . . . . ?
B2 B9 B11 B8 -7.1(3) . . . . ?
B5 B9 B11 B8 -39.4(2) . . . . ?
C6 B9 B11 B12 -40.46(18) . . . . ?
B2 B9 B11 B12 -105.1(2) . . . . ?
B5 B9 B11 B12 -137.4(2) . . . . ?
C6 B9 B11 B13 -7.4(3) . . . . ?
B12 B9 B11 B13 33.0(2) . . . . ?
B2 B9 B11 B13 -72.1(3) . . . . ?
B5 B9 B11 B13 -104.4(2) . . . . ?
C6 B9 B11 B5 97.0(2) . . . . ?
B12 B9 B11 B5 137.4(2) . . . . ?
B2 B9 B11 B5 32.3(2) . . . . ?
C1 B5 B11 B8 68.4(3) . . . . ?
B9 B5 B11 B8 141.7(2) . . . . ?
B2 B5 B11 B8 114.5(2) . . . . ?
B3 B5 B11 B8 25.63(18) . . . . ?
C1 B5 B11 B9 -73.3(3) . . . . ?
B8 B5 B11 B9 -141.7(2) . . . . ?
B2 B5 B11 B9 -27.17(18) . . . . ?
B3 B5 B11 B9 -116.04(19) . . . . ?
C1 B5 B11 B12 -35.1(4) . . . . ?
B8 B5 B11 B12 -103.4(2) . . . . ?
B9 B5 B11 B12 38.27(19) . . . . ?
B2 B5 B11 B12 11.1(3) . . . . ?
B3 B5 B11 B12 -77.8(2) . . . . ?
C1 B5 B11 B13 28.9(4) . . . . ?
B8 B5 B11 B13 -39.42(19) . . . . ?
B9 B5 B11 B13 102.3(2) . . . . ?
B2 B5 B11 B13 75.1(2) . . . . ?
B3 B5 B11 B13 -13.8(2) . . . . ?
C61 C6 B12 B9 -111.4(2) . . . . ?
B10 C6 B12 B9 139.9(2) . . . . ?
B2 C6 B12 B9 27.8(2) . . . . ?
Ru4 C6 B12 B9 106.58(19) . . . . ?
C61 C6 B12 B13 144.0(2) . . . . ?
B10 C6 B12 B13 35.3(2) . . . . ?
B9 C6 B12 B13 -104.6(2) . . . . ?
B2 C6 B12 B13 -76.7(3) . . . . ?
Ru4 C6 B12 B13 2.0(3) . . . . ?
C61 C6 B12 B11 -152.2(2) . . . . ?
B10 C6 B12 B11 99.1(2) . . . . ?
B9 C6 B12 B11 -40.79(19) . . . . ?
B2 C6 B12 B11 -12.9(3) . . . . ?
Ru4 C6 B12 B11 65.8(2) . . . . ?
C61 C6 B12 B10 108.7(2) . . . . ?
B9 C6 B12 B10 -139.9(2) . . . . ?
B2 C6 B12 B10 -112.0(2) . . . . ?
Ru4 C6 B12 B10 -33.29(17) . . . . ?
B11 B9 B12 C6 -133.4(2) . . . . ?
B2 B9 B12 C6 -27.2(2) . . . . ?
B5 B9 B12 C6 -96.3(2) . . . . ?
C6 B9 B12 B13 99.4(2) . . . . ?
B11 B9 B12 B13 -34.1(2) . . . . ?
B2 B9 B12 B13 72.1(3) . . . . ?
B5 B9 B12 B13 3.1(3) . . . . ?
C6 B9 B12 B11 133.4(2) . . . . ?
B2 B9 B12 B11 106.2(2) . . . . ?
B5 B9 B12 B11 37.16(18) . . . . ?
C6 B9 B12 B10 35.11(18) . . . . ?
B11 B9 B12 B10 -98.3(2) . . . . ?
B2 B9 B12 B10 7.9(3) . . . . ?
B5 B9 B12 B10 -61.1(2) . . . . ?
B8 B11 B12 C6 -70.2(2) . . . . ?
B9 B11 B12 C6 40.71(18) . . . . ?
B13 B11 B12 C6 -102.6(2) . . . . ?
B5 B11 B12 C6 -0.2(3) . . . . ?
B8 B11 B12 B9 -110.9(2) . . . . ?
B13 B11 B12 B9 -143.3(2) . . . . ?
B5 B11 B12 B9 -40.9(2) . . . . ?
B8 B11 B12 B13 32.42(19) . . . . ?
B9 B11 B12 B13 143.3(2) . . . . ?
B5 B11 B12 B13 102.4(2) . . . . ?
B8 B11 B12 B10 -9.4(3) . . . . ?
B9 B11 B12 B10 101.5(2) . . . . ?
B13 B11 B12 B10 -41.81(18) . . . . ?
B5 B11 B12 B10 60.6(2) . . . . ?
B13 B10 B12 C6 140.8(2) . . . . ?
B7 B10 B12 C6 108.5(2) . . . . ?
Ru4 B10 B12 C6 34.01(17) . . . . ?
C6 B10 B12 B9 -35.80(18) . . . . ?
B13 B10 B12 B9 105.0(2) . . . . ?
B7 B10 B12 B9 72.7(2) . . . . ?
Ru4 B10 B12 B9 -1.8(3) . . . . ?
C6 B10 B12 B13 -140.8(2) . . . . ?
B7 B10 B12 B13 -32.29(19) . . . . ?
Ru4 B10 B12 B13 -106.8(2) . . . . ?
C6 B10 B12 B11 -98.8(2) . . . . ?
B13 B10 B12 B11 42.06(19) . . . . ?
B7 B10 B12 B11 9.8(2) . . . . ?
Ru4 B10 B12 B11 -64.7(2) . . . . ?
B3 B7 B13 B8 -27.1(2) . . . . ?
B10 B7 B13 B8 -135.4(2) . . . . ?
Ru4 B7 B13 B8 -103.1(2) . . . . ?
B8 B7 B13 B12 101.0(2) . . . . ?
B3 B7 B13 B12 73.8(3) . . . . ?
B10 B7 B13 B12 -34.4(2) . . . . ?
Ru4 B7 B13 B12 -2.1(3) . . . . ?
B8 B7 B13 B11 37.16(19) . . . . ?
B3 B7 B13 B11 10.0(3) . . . . ?
B10 B7 B13 B11 -98.2(2) . . . . ?
Ru4 B7 B13 B11 -65.9(3) . . . . ?
B8 B7 B13 B10 135.4(2) . . . . ?
B3 B7 B13 B10 108.2(2) . . . . ?
Ru4 B7 B13 B10 32.31(18) . . . . ?
B11 B8 B13 B7 137.7(2) . . . . ?
B3 B8 B13 B7 26.8(2) . . . . ?
B5 B8 B13 B7 99.5(2) . . . . ?
B11 B8 B13 B12 32.4(2) . . . . ?
B7 B8 B13 B12 -105.3(2) . . . . ?
B3 B8 B13 B12 -78.5(3) . . . . ?
B5 B8 B13 B12 -5.8(3) . . . . ?
B7 B8 B13 B11 -137.7(2) . . . . ?
B3 B8 B13 B11 -110.9(2) . . . . ?
B5 B8 B13 B11 -38.18(17) . . . . ?
B11 B8 B13 B10 97.2(2) . . . . ?
B7 B8 B13 B10 -40.43(19) . . . . ?
B3 B8 B13 B10 -13.7(3) . . . . ?
B5 B8 B13 B10 59.1(3) . . . . ?
C6 B12 B13 B7 0.1(3) . . . . ?
B9 B12 B13 B7 -64.0(3) . . . . ?
B11 B12 B13 B7 -97.8(2) . . . . ?
B10 B12 B13 B7 34.6(2) . . . . ?
C6 B12 B13 B8 65.8(3) . . . . ?
B9 B12 B13 B8 1.7(3) . . . . ?
B11 B12 B13 B8 -32.1(2) . . . . ?
B10 B12 B13 B8 100.3(2) . . . . ?
C6 B12 B13 B11 97.9(2) . . . . ?
B9 B12 B13 B11 33.79(19) . . . . ?
B10 B12 B13 B11 132.3(2) . . . . ?
C6 B12 B13 B10 -34.49(19) . . . . ?
B9 B12 B13 B10 -98.6(2) . . . . ?
B11 B12 B13 B10 -132.3(2) . . . . ?
B8 B11 B13 B7 -38.0(2) . . . . ?
B9 B11 B13 B7 73.4(3) . . . . ?
B12 B11 B13 B7 106.2(2) . . . . ?
B5 B11 B13 B7 3.9(3) . . . . ?
B9 B11 B13 B8 111.4(2) . . . . ?
B12 B11 B13 B8 144.3(2) . . . . ?
B5 B11 B13 B8 41.9(2) . . . . ?
B8 B11 B13 B12 -144.3(2) . . . . ?
B9 B11 B13 B12 -32.8(2) . . . . ?
B5 B11 B13 B12 -102.4(2) . . . . ?
B8 B11 B13 B10 -102.2(2) . . . . ?
B9 B11 B13 B10 9.2(3) . . . . ?
B12 B11 B13 B10 42.04(19) . . . . ?
B5 B11 B13 B10 -60.3(3) . . . . ?
C6 B10 B13 B7 -109.2(2) . . . . ?
B12 B10 B13 B7 -143.3(2) . . . . ?
Ru4 B10 B13 B7 -33.46(18) . . . . ?
C6 B10 B13 B8 -69.0(3) . . . . ?
B12 B10 B13 B8 -103.1(2) . . . . ?
B7 B10 B13 B8 40.2(2) . . . . ?
Ru4 B10 B13 B8 6.7(3) . . . . ?
C6 B10 B13 B12 34.11(19) . . . . ?
B7 B10 B13 B12 143.3(2) . . . . ?
Ru4 B10 B13 B12 109.8(2) . . . . ?
C6 B10 B13 B11 -7.3(3) . . . . ?
B12 B10 B13 B11 -41.45(19) . . . . ?
B7 B10 B13 B11 101.8(2) . . . . ?
Ru4 B10 B13 B11 68.4(2) . . . . ?
B2 C1 C11 C12 145.2(2) . . . . ?
B3 C1 C11 C12 -30.5(3) . . . . ?
B5 C1 C11 C12 60.1(3) . . . . ?
Ru4 C1 C11 C12 -122.1(2) . . . . ?
B2 C1 C11 C16 -33.5(3) . . . . ?
B3 C1 C11 C16 150.7(2) . . . . ?
B5 C1 C11 C16 -118.6(3) . . . . ?
Ru4 C1 C11 C16 59.2(3) . . . . ?
C16 C11 C12 C13 -1.0(4) . . . . ?
C1 C11 C12 C13 -179.8(2) . . . . ?
C11 C12 C13 C14 0.0(4) . . . . ?
C12 C13 C14 C15 0.7(4) . . . . ?
C13 C14 C15 C16 -0.4(4) . . . . ?
C14 C15 C16 C11 -0.7(4) . . . . ?
C12 C11 C16 C15 1.4(4) . . . . ?
C1 C11 C16 C15 -179.9(2) . . . . ?
C1 Ru4 C41A C42A 159.1(8) . . . . ?
C43B Ru4 C41A C42A 56.4(9) . . . . ?
C42B Ru4 C41A C42A 21.5(11) . . . . ?
C43A Ru4 C41A C42A 28.8(4) . . . . ?
C44A Ru4 C41A C42A 65.9(6) . . . . ?
C44B Ru4 C41A C42A 94.0(9) . . . . ?
B10 Ru4 C41A C42A -73.1(7) . . . . ?
C46A Ru4 C41A C42A 130.6(7) . . . . ?
C45B Ru4 C41A C42A 123.6(14) . . . . ?
C1 Ru4 C41A C46A 28.6(10) . . . . ?
C43B Ru4 C41A C46A -74.2(9) . . . . ?
C42B Ru4 C41A C46A -109.1(11) . . . . ?
C43A Ru4 C41A C46A -101.7(6) . . . . ?
C44A Ru4 C41A C46A -64.7(6) . . . . ?
C44B Ru4 C41A C46A -36.6(10) . . . . ?
B10 Ru4 C41A C46A 156.3(7) . . . . ?
C42A Ru4 C41A C46A -130.6(7) . . . . ?
C45B Ru4 C41A C46A -7.0(13) . . . . ?
C46A C41A C42A C43A 4.1(10) . . . . ?
Ru4 C41A C42A C43A -52.5(7) . . . . ?
C46A C41A C42A Ru4 56.6(7) . . . . ?
C43B Ru4 C42A C41A -110.8(10) . . . . ?
C42B Ru4 C42A C41A -138(2) . . . . ?
C43A Ru4 C42A C41A -132.9(6) . . . . ?
C44A Ru4 C42A C41A -103.1(6) . . . . ?
C44B Ru4 C42A C41A -75.7(8) . . . . ?
B10 Ru4 C42A C41A 109.2(7) . . . . ?
C46A Ru4 C42A C41A -30.0(5) . . . . ?
C45B Ru4 C42A C41A -38.8(9) . . . . ?
C43B Ru4 C42A C43A 22.1(11) . . . . ?
C44A Ru4 C42A C43A 29.9(5) . . . . ?
C44B Ru4 C42A C43A 57.3(9) . . . . ?
C41A Ru4 C42A C43A 132.9(6) . . . . ?
B10 Ru4 C42A C43A -117.9(7) . . . . ?
C46A Ru4 C42A C43A 102.9(6) . . . . ?
C45B Ru4 C42A C43A 94.2(10) . . . . ?
C41A C42A C43A C44A -2.8(10) . . . . ?
Ru4 C42A C43A C44A -55.7(7) . . . . ?
C41A C42A C43A Ru4 52.9(7) . . . . ?
C1 Ru4 C43A C44A -41.4(8) . . . . ?
C44B Ru4 C43A C44A 21.3(11) . . . . ?
C41A Ru4 C43A C44A 102.3(6) . . . . ?
B10 Ru4 C43A C44A -163.3(7) . . . . ?
C42A Ru4 C43A C44A 130.8(7) . . . . ?
C41B Ru4 C43A C44A 122.6(15) . . . . ?
C46A Ru4 C43A C44A 65.3(6) . . . . ?
C45B Ru4 C43A C44A 55.9(10) . . . . ?
C1 Ru4 C43A C42A -172.2(6) . . . . ?
C43B Ru4 C43A C42A -136(2) . . . . ?
C44A Ru4 C43A C42A -130.8(7) . . . . ?
C44B Ru4 C43A C42A -109.5(10) . . . . ?
C41A Ru4 C43A C42A -28.5(4) . . . . ?
B10 Ru4 C43A C42A 65.9(7) . . . . ?
C41B Ru4 C43A C42A -8.2(13) . . . . ?
C46A Ru4 C43A C42A -65.5(6) . . . . ?
C45B Ru4 C43A C42A -74.9(9) . . . . ?
C42A C43A C44A C45A -2.1(11) . . . . ?
Ru4 C43A C44A C45A -58.3(9) . . . . ?
C42A C43A C44A Ru4 56.1(7) . . . . ?
C1 Ru4 C44A C45A -80.3(7) . . . . ?
C43B Ru4 C44A C45A 147(6) . . . . ?
C42B Ru4 C44A C45A 122.0(14) . . . . ?
C43A Ru4 C44A C45A 130.0(7) . . . . ?
C44B Ru4 C44A C45A -7.9(19) . . . . ?
C41A Ru4 C44A C45A 63.4(6) . . . . ?
B10 Ru4 C44A C45A 155.4(8) . . . . ?
C42A Ru4 C44A C45A 100.0(6) . . . . ?
C41B Ru4 C44A C45A 90.6(9) . . . . ?
C46A Ru4 C44A C45A 26.9(5) . . . . ?
C45B Ru4 C44A C45A 19.4(11) . . . . ?
C1 Ru4 C44A C43A 149.7(7) . . . . ?
C42B Ru4 C44A C43A -8.0(13) . . . . ?
C41A Ru4 C44A C43A -66.6(6) . . . . ?
B10 Ru4 C44A C43A 25.4(9) . . . . ?
C42A Ru4 C44A C43A -30.0(5) . . . . ?
C41B Ru4 C44A C43A -39.4(10) . . . . ?
C46A Ru4 C44A C43A -103.2(7) . . . . ?
C45B Ru4 C44A C43A -110.6(11) . . . . ?
C43A C44A C45A C46A 5.8(13) . . . . ?
Ru4 C44A C45A C46A -51.0(9) . . . . ?
C43A C44A C45A Ru4 56.8(9) . . . . ?
C1 Ru4 C45A C44A 104.1(8) . . . . ?
C43B Ru4 C45A C44A -7.4(14) . . . . ?
C42B Ru4 C45A C44A -40.1(10) . . . . ?
C43A Ru4 C45A C44A -30.6(5) . . . . ?
C41A Ru4 C45A C44A -105.6(7) . . . . ?
C42A Ru4 C45A C44A -68.3(6) . . . . ?
C41B Ru4 C45A C44A -78.1(9) . . . . ?
C46A Ru4 C45A C44A -135.7(8) . . . . ?
C45B Ru4 C45A C44A -141.6(19) . . . . ?
C1 Ru4 C45A C46A -120.2(7) . . . . ?
C43B Ru4 C45A C46A 128.3(13) . . . . ?
C42B Ru4 C45A C46A 95.6(10) . . . . ?
C43A Ru4 C45A C46A 105.1(7) . . . . ?
C44A Ru4 C45A C46A 135.7(8) . . . . ?
C41A Ru4 C45A C46A 30.1(5) . . . . ?
C42A Ru4 C45A C46A 67.3(7) . . . . ?
C41B Ru4 C45A C46A 57.6(11) . . . . ?
C44A C45A C46A C41A -4.4(13) . . . . ?
Ru4 C45A C46A C41A -54.8(8) . . . . ?
C44A C45A C46A Ru4 50.3(9) . . . . ?
C42A C41A C46A C45A -0.6(11) . . . . ?
Ru4 C41A C46A C45A 55.8(8) . . . . ?
C42A C41A C46A Ru4 -56.3(7) . . . . ?
C1 Ru4 C46A C45A 66.6(7) . . . . ?
C43B Ru4 C46A C45A -35.2(9) . . . . ?
C42B Ru4 C46A C45A -73.3(9) . . . . ?
C43A Ru4 C46A C45A -63.6(7) . . . . ?
C44A Ru4 C46A C45A -26.7(5) . . . . ?
C44B Ru4 C46A C45A -4.2(12) . . . . ?
C41A Ru4 C46A C45A -130.7(7) . . . . ?
B10 Ru4 C46A C45A -163.2(6) . . . . ?
C42A Ru4 C46A C45A -100.8(7) . . . . ?
C41B Ru4 C46A C45A -108.0(11) . . . . ?
C1 Ru4 C46A C41A -162.8(6) . . . . ?
C43B Ru4 C46A C41A 95.4(10) . . . . ?
C42B Ru4 C46A C41A 57.3(10) . . . . ?
C43A Ru4 C46A C41A 67.1(6) . . . . ?
C44A Ru4 C46A C41A 104.0(7) . . . . ?
C44B Ru4 C46A C41A 126.5(14) . . . . ?
B10 Ru4 C46A C41A -32.5(9) . . . . ?
C42A Ru4 C46A C41A 29.9(5) . . . . ?
C41B Ru4 C46A C41A 22.7(12) . . . . ?
C43B Ru4 C41B C42B 30.0(3) . . . . ?
C43A Ru4 C41B C42B 5.8(13) . . . . ?
C44A Ru4 C41B C42B 38.4(9) . . . . ?
C44B Ru4 C41B C42B 67.1(6) . . . . ?
C41A Ru4 C41B C42B 142(2) . . . . ?
B10 Ru4 C41B C42B -105.7(9) . . . . ?
C46A Ru4 C41B C42B 111.5(10) . . . . ?
C45B Ru4 C41B C42B 103.1(6) . . . . ?
C43B Ru4 C41B C46B -101.7(6) . . . . ?
C42B Ru4 C41B C46B -131.6(4) . . . . ?
C43A Ru4 C41B C46B -125.8(13) . . . . ?
C44A Ru4 C41B C46B -93.2(9) . . . . ?
C44B Ru4 C41B C46B -64.6(6) . . . . ?
B10 Ru4 C41B C46B 122.7(9) . . . . ?
C42A Ru4 C41B C46B -157(6) . . . . ?
C46A Ru4 C41B C46B -20.1(11) . . . . ?
C45B Ru4 C41B C46B -28.5(3) . . . . ?
Ru4 C41B C42B C43B -55.8(8) . . . . ?
C46B C41B C42B Ru4 55.8(8) . . . . ?
C1 Ru4 C42B C43B -29.8(12) . . . . ?
C44A Ru4 C42B C43B 6.5(13) . . . . ?
C44B Ru4 C42B C43B 29.8(3) . . . . ?
C41A Ru4 C42B C43B 111.6(10) . . . . ?
B10 Ru4 C42B C43B -152.3(9) . . . . ?
C41B Ru4 C42B C43B 130.8(4) . . . . ?
C46A Ru4 C42B C43B 75.8(9) . . . . ?
C45B Ru4 C42B C43B 66.2(6) . . . . ?
C1 Ru4 C42B C41B -160.6(12) . . . . ?
C43B Ru4 C42B C41B -130.8(4) . . . . ?
C44A Ru4 C42B C41B -124.3(13) . . . . ?
C44B Ru4 C42B C41B -100.9(6) . . . . ?
C41A Ru4 C42B C41B -19.2(11) . . . . ?
B10 Ru4 C42B C41B 76.9(9) . . . . ?
C46A Ru4 C42B C41B -55.0(9) . . . . ?
C45B Ru4 C42B C41B -64.6(6) . . . . ?
Ru4 C42B C43B C44B -57.0(8) . . . . ?
C41B C42B C43B Ru4 57.0(8) . . . . ?
C1 Ru4 C43B C42B 160.9(8) . . . . ?
C44A Ru4 C43B C42B -150(6) . . . . ?
C44B Ru4 C43B C42B -130.6(5) . . . . ?
C41A Ru4 C43B C42B -55.5(9) . . . . ?
B10 Ru4 C43B C42B 37.0(10) . . . . ?
C42A Ru4 C43B C42B -20.5(10) . . . . ?
C41B Ru4 C43B C42B -29.6(3) . . . . ?
C46A Ru4 C43B C42B -93.4(10) . . . . ?
C45B Ru4 C43B C42B -101.5(6) . . . . ?
C1 Ru4 C43B C44B -68.5(8) . . . . ?
C42B Ru4 C43B C44B 130.6(5) . . . . ?
C41A Ru4 C43B C44B 75.1(9) . . . . ?
B10 Ru4 C43B C44B 167.6(10) . . . . ?
C42A Ru4 C43B C44B 110.1(9) . . . . ?
C41B Ru4 C43B C44B 101.0(6) . . . . ?
C46A Ru4 C43B C44B 37.2(10) . . . . ?
C45B Ru4 C43B C44B 29.1(3) . . . . ?
Ru4 C43B C44B C45B -56.4(9) . . . . ?
C42B C43B C44B Ru4 56.4(9) . . . . ?
C1 Ru4 C44B C45B -111.6(9) . . . . ?
C43B Ru4 C44B C45B 131.2(5) . . . . ?
C42B Ru4 C44B C45B 101.2(6) . . . . ?
C43A Ru4 C44B C45B 110.2(10) . . . . ?
C41A Ru4 C44B C45B 36.4(10) . . . . ?
C42A Ru4 C44B C45B 74.3(9) . . . . ?
C41B Ru4 C44B C45B 64.4(6) . . . . ?
C46A Ru4 C44B C45B 5.7(15) . . . . ?
C1 Ru4 C44B C43B 117.1(9) . . . . ?
C42B Ru4 C44B C43B -30.0(3) . . . . ?
C43A Ru4 C44B C43B -21.1(10) . . . . ?
C41A Ru4 C44B C43B -94.8(9) . . . . ?
C42A Ru4 C44B C43B -57.0(9) . . . . ?
C41B Ru4 C44B C43B -66.9(6) . . . . ?
C46A Ru4 C44B C43B -125.5(14) . . . . ?
C45B Ru4 C44B C43B -131.2(5) . . . . ?
Ru4 C44B C45B C46B -54.8(8) . . . . ?
C43B C44B C45B Ru4 54.8(8) . . . . ?
C1 Ru4 C45B C44B 73.0(8) . . . . ?
C43B Ru4 C45B C44B -29.7(4) . . . . ?
C42B Ru4 C45B C44B -66.9(6) . . . . ?
C43A Ru4 C45B C44B -57.0(9) . . . . ?
C44A Ru4 C45B C44B -21.5(11) . . . . ?
C41A Ru4 C45B C44B -127.4(14) . . . . ?
B10 Ru4 C45B C44B -154.7(11) . . . . ?
C42A Ru4 C45B C44B -95.4(9) . . . . ?
C41B Ru4 C45B C44B -103.4(6) . . . . ?
C1 Ru4 C45B C46B -154.9(8) . . . . ?
C43B Ru4 C45B C46B 102.4(6) . . . . ?
C42B Ru4 C45B C46B 65.2(7) . . . . ?
C43A Ru4 C45B C46B 75.1(9) . . . . ?
C44A Ru4 C45B C46B 110.6(10) . . . . ?
C44B Ru4 C45B C46B 132.1(4) . . . . ?
C41A Ru4 C45B C46B 4.7(15) . . . . ?
B10 Ru4 C45B C46B -22.6(11) . . . . ?
C42A Ru4 C45B C46B 36.7(10) . . . . ?
C41B Ru4 C45B C46B 28.7(3) . . . . ?
Ru4 C45B C46B C41B -53.7(8) . . . . ?
C44B C45B C46B Ru4 53.7(8) . . . . ?
Ru4 C41B C46B C45B 54.2(7) . . . . ?
C42B C41B C46B Ru4 -54.2(7) . . . . ?
C1 Ru4 C46B C45B 35.6(10) . . . . ?
C43B Ru4 C46B C45B -65.7(6) . . . . ?
C42B Ru4 C46B C45B -102.9(6) . . . . ?
C43A Ru4 C46B C45B -94.6(9) . . . . ?
C44A Ru4 C46B C45B -56.2(9) . . . . ?
C44B Ru4 C46B C45B -28.9(3) . . . . ?
B10 Ru4 C46B C45B 165.6(8) . . . . ?
C42A Ru4 C46B C45B -126.9(14) . . . . ?
C41B Ru4 C46B C45B -132.3(4) . . . . ?
C1 Ru4 C46B C41B 167.9(10) . . . . ?
C43B Ru4 C46B C41B 66.6(6) . . . . ?
C42B Ru4 C46B C41B 29.4(3) . . . . ?
C43A Ru4 C46B C41B 37.7(10) . . . . ?
C44A Ru4 C46B C41B 76.1(8) . . . . ?
C44B Ru4 C46B C41B 103.4(6) . . . . ?
B10 Ru4 C46B C41B -62.1(8) . . . . ?
C42A Ru4 C46B C41B 5.4(14) . . . . ?
C45B Ru4 C46B C41B 132.3(4) . . . . ?
B12 C6 C61 C66 153.4(2) . . . . ?
B10 C6 C61 C66 -135.1(2) . . . . ?
B9 C6 C61 C66 84.4(3) . . . . ?
B2 C6 C61 C66 14.1(3) . . . . ?
Ru4 C6 C61 C66 -61.6(3) . . . . ?
B12 C6 C61 C62 -29.4(3) . . . . ?
B10 C6 C61 C62 42.0(3) . . . . ?
B9 C6 C61 C62 -98.4(3) . . . . ?
B2 C6 C61 C62 -168.8(2) . . . . ?
Ru4 C6 C61 C62 115.5(2) . . . . ?
C66 C61 C62 C63 -0.6(4) . . . . ?
C6 C61 C62 C63 -177.9(2) . . . . ?
C61 C62 C63 C64 -0.2(4) . . . . ?
C62 C63 C64 C65 0.7(4) . . . . ?
C63 C64 C65 C66 -0.4(4) . . . . ?
C62 C61 C66 C65 0.9(4) . . . . ?
C6 C61 C66 C65 178.1(2) . . . . ?
C64 C65 C66 C61 -0.4(4) . . . . ?
